data_4340463
loop_
_publ_author_name
'Xue, Shufang'
'Guo, Yun-Nan'
'Zhao, Lang'
'Zhang, Haixia'
'Tang, Jinkui'

_publ_section_title
;
 Molecular Magnetic Investigation of a Family of Octanuclear [Cu6Ln2]
 Nanoclusters.
;
_journal_issue 15
_journal_name_full 'Inorganic chemistry'
_journal_page_first 8165
_journal_paper_doi 10.1021/ic501226v
_journal_volume 53
_journal_year 2014
_chemical_formula_sum 'C82 H94 Cu6 N16 O46 Tb2'
_chemical_formula_weight 2738.81
_chemical_name_systematic
; 
 ? 
;
_space_group_IT_number 2
_symmetry_cell_setting triclinic
_symmetry_space_group_name_Hall '-P 1'
_symmetry_space_group_name_H-M 'P -1'
_atom_sites_solution_hydrogens geom
_atom_sites_solution_primary direct
_atom_sites_solution_secondary difmap
_audit_creation_method SHELXL-97
_cell_angle_alpha 107.0910(10)
_cell_angle_beta 101.4210(10)
_cell_angle_gamma 94.6250(10)
_cell_formula_units_Z 2
_cell_length_a 13.7210(9)
_cell_length_b 17.2254(11)
_cell_length_c 23.0876(14)
_cell_measurement_reflns_used 5897
_cell_measurement_temperature 191(2)
_cell_measurement_theta_max 24.59
_cell_measurement_theta_min 2.28
_cell_volume 5056.1(6)
_computing_cell_refinement 'Bruker SMART'
_computing_data_collection 'Bruker SMART'
_computing_data_reduction 'Bruker SAINT'
_computing_molecular_graphics 'Bruker SHELXTL'
_computing_publication_material 'Bruker SHELXTL'
_computing_structure_refinement 'SHELXL-97 (Sheldrick, 1997)'
_computing_structure_solution 'SHELXS-97 (Sheldrick, 1990)'
_diffrn_ambient_temperature 191(2)
_diffrn_measured_fraction_theta_full 0.987
_diffrn_measured_fraction_theta_max 0.987
_diffrn_radiation_monochromator graphite
_diffrn_radiation_source 'fine-focus sealed tube'
_diffrn_radiation_type MoK\a
_diffrn_radiation_wavelength 0.71073
_diffrn_reflns_av_R_equivalents 0.0520
_diffrn_reflns_av_sigmaI/netI 0.1231
_diffrn_reflns_limit_h_max 16
_diffrn_reflns_limit_h_min -15
_diffrn_reflns_limit_k_max 20
_diffrn_reflns_limit_k_min -18
_diffrn_reflns_limit_l_max 26
_diffrn_reflns_limit_l_min -27
_diffrn_reflns_number 25789
_diffrn_reflns_theta_full 25.05
_diffrn_reflns_theta_max 25.05
_diffrn_reflns_theta_min 0.95
_exptl_absorpt_coefficient_mu 2.717
_exptl_absorpt_correction_T_max 0.6405
_exptl_absorpt_correction_T_min 0.5616
_exptl_absorpt_correction_type multi-scan
_exptl_absorpt_process_details 'SADABS; Bruker, 2000'
_exptl_crystal_colour browm
_exptl_crystal_density_diffrn 1.799
_exptl_crystal_density_method 'not measured'
_exptl_crystal_description rectangle
_exptl_crystal_F_000 2740
_exptl_crystal_size_max 0.24
_exptl_crystal_size_mid 0.20
_exptl_crystal_size_min 0.18
_refine_diff_density_max 2.060
_refine_diff_density_min -1.047
_refine_diff_density_rms 0.202
_refine_ls_extinction_method none
_refine_ls_goodness_of_fit_ref 0.997
_refine_ls_hydrogen_treatment constr
_refine_ls_matrix_type full
_refine_ls_number_parameters 1382
_refine_ls_number_reflns 17693
_refine_ls_number_restraints 54
_refine_ls_restrained_S_all 0.998
_refine_ls_R_factor_all 0.1260
_refine_ls_R_factor_gt 0.0662
_refine_ls_shift/su_max 0.001
_refine_ls_shift/su_mean 0.000
_refine_ls_structure_factor_coef Fsqd
_refine_ls_weighting_details 'calc w=1/[\s^2^(Fo^2^)+(0.0984P)^2^+0.0000P] where P=(Fo^2^+2Fc^2^)/3'
_refine_ls_weighting_scheme calc
_refine_ls_wR_factor_gt 0.1635
_refine_ls_wR_factor_ref 0.2007
_reflns_number_gt 10235
_reflns_number_total 17693
_reflns_threshold_expression >2sigma(I)
_cod_data_source_file ic501226v_si_002.cif
_cod_data_source_block Cu6Tb2
_cod_depositor_comments 'Adding full bibliography for 4340462--4340463.cif.'
_cod_original_sg_symbol_H-M p-1
_cod_database_code 4340463

loop_
_symmetry_equiv_pos_as_xyz
'x, y, z'
'-x, -y, -z'

loop_
_atom_site_label
_atom_site_type_symbol
_atom_site_fract_x
_atom_site_fract_y
_atom_site_fract_z
_atom_site_U_iso_or_equiv
_atom_site_adp_type
_atom_site_occupancy
_atom_site_symmetry_multiplicity
_atom_site_calc_flag
_atom_site_refinement_flags
Cu1 Cu 1.03268(10) 0.83622(8) 0.23308(6) 0.0283(3) Uani 1 1 d .
Cu2 Cu 0.89921(10) 0.76045(8) 0.01638(6) 0.0312(3) Uani 1 1 d .
Cu3 Cu 0.73101(10) 0.67091(8) -0.19512(6) 0.0274(3) Uani 1 1 d .
Cu4 Cu 0.51730(10) 0.80058(8) -0.15295(6) 0.0277(3) Uani 1 1 d .
Cu5 Cu 0.63095(10) 0.74892(8) 0.03685(6) 0.0310(3) Uani 1 1 d .
Cu6 Cu 0.79148(10) 0.69319(8) 0.21660(6) 0.0290(3) Uani 1 1 d .
Tb1 Tb 0.98278(4) 0.76772(3) 0.34699(3) 0.03084(16) Uani 1 1 d .
Tb2 Tb 0.55659(4) 0.72385(3) -0.29798(3) 0.03058(16) Uani 1 1 d .
N1 N 0.9798(6) 0.7868(5) 0.1438(4) 0.025(2) Uani 1 1 d .
N2 N 0.9476(7) 0.8316(6) 0.1042(4) 0.033(2) Uani 1 1 d .
N3 N 1.0148(6) 0.9461(5) 0.2334(4) 0.030(2) Uani 1 1 d .
N4 N 0.7396(7) 0.7366(5) 0.1501(4) 0.030(2) Uani 1 1 d .
N5 N 0.6958(7) 0.6883(6) 0.0885(4) 0.033(2) Uani 1 1 d .
N6 N 0.7643(6) 0.5802(5) 0.1639(4) 0.025(2) Uani 1 1 d .
N7 N 0.7895(6) 0.7274(5) -0.1075(4) 0.029(2) Uani 1 1 d .
N8 N 0.8200(6) 0.6869(5) -0.0647(4) 0.031(2) Uani 1 1 d .
N9 N 0.7185(6) 0.5622(5) -0.1865(4) 0.028(2) Uani 1 1 d .
N10 N 0.5541(6) 0.7613(5) -0.0826(4) 0.023(2) Uani 1 1 d .
N11 N 0.5967(6) 0.8115(5) -0.0225(4) 0.026(2) Uani 1 1 d .
N12 N 0.5580(6) 0.9147(5) -0.1044(4) 0.024(2) Uani 1 1 d .
N13 N 1.1590(9) 0.8393(8) 0.4452(6) 0.059(3) Uani 1 1 d .
N14 N 0.3971(9) 0.7833(7) -0.3653(5) 0.049(3) Uani 1 1 d .
N15 N 0.4335(8) 0.6812(7) 0.0671(5) 0.048(3) Uani 1 1 d .
N16 N 0.1691(8) 0.8839(7) 0.9253(5) 0.048(3) Uani 1 1 d .
O1 O 1.0334(5) 0.7368(4) 0.2508(3) 0.0299(18) Uani 1 1 d .
O2 O 1.0748(6) 0.6257(4) 0.2980(4) 0.0355(19) Uani 1 1 d .
O3 O 0.9250(5) 0.6777(4) 0.0548(3) 0.0326(18) Uani 1 1 d .
O4 O 1.0623(5) 0.8844(4) 0.3242(3) 0.0307(18) Uani 1 1 d .
O5 O 0.8560(6) 0.7957(4) 0.2728(3) 0.0362(19) Uani 1 1 d .
O6 O 0.8877(6) 0.9021(4) 0.3786(3) 0.0345(19) Uani 1 1 d .
O7 O 0.6913(5) 0.8400(5) 0.1114(3) 0.0339(19) Uani 1 1 d .
O8 O 0.8573(5) 0.6496(4) 0.2820(3) 0.0279(17) Uani 1 1 d .
O9 O 0.7039(5) 0.7662(4) -0.2144(3) 0.0300(18) Uani 1 1 d .
O10 O 0.6835(5) 0.8698(4) -0.2726(3) 0.0295(17) Uani 1 1 d .
O11 O 0.8578(5) 0.8399(4) -0.0226(3) 0.0302(18) Uani 1 1 d .
O12 O 0.6520(5) 0.6154(4) -0.2819(3) 0.0318(18) Uani 1 1 d .
O13 O 0.5029(5) 0.6984(4) -0.2136(3) 0.0303(18) Uani 1 1 d .
O14 O 0.4214(6) 0.5787(4) -0.3111(4) 0.0349(19) Uani 1 1 d .
O15 O 0.5944(5) 0.6599(4) -0.0405(3) 0.0320(18) Uani 1 1 d .
O16 O 0.5064(5) 0.8400(4) -0.2253(3) 0.0291(17) Uani 1 1 d .
O17 O 0.8688(7) 0.7578(5) 0.4142(4) 0.048(2) Uani 1 1 d .
O18 O 0.9908(7) 0.6824(5) 0.4156(4) 0.050(2) Uani 1 1 d .
O19 O 1.1623(6) 0.7818(5) 0.3948(4) 0.049(2) Uani 1 1 d .
O20 O 1.0724(7) 0.8572(5) 0.4504(4) 0.042(2) Uani 1 1 d .
O21 O 1.2375(9) 0.8742(8) 0.4896(6) 0.106(4) Uani 1 1 d .
O22 O 0.4884(7) 0.8051(5) -0.3644(4) 0.043(2) Uani 1 1 d .
O23 O 0.3759(6) 0.7274(5) -0.3427(4) 0.043(2) Uani 1 1 d .
O24 O 0.3282(7) 0.8195(7) -0.3851(5) 0.080(3) Uani 1 1 d .
O25 O 0.6649(6) 0.7097(5) -0.3710(4) 0.042(2) Uani 1 1 d .
O26 O 0.5183(7) 0.6311(5) -0.4039(4) 0.045(2) Uani 1 1 d .
O27 O 1.2025(6) 0.8538(5) 0.2323(4) 0.049(2) Uani 1 1 d .
H27 H 1.2495 0.8950 0.2647 0.058 Uiso 1 1 calc R
O28 O 1.0491(6) 0.7671(6) -0.0077(4) 0.057(3) Uani 1 1 d .
H28 H 1.0628 0.8061 -0.0279 0.068 Uiso 1 1 calc R
O29 O 0.8847(6) 0.6601(4) -0.2234(4) 0.0373(19) Uani 1 1 d .
H29 H 0.8864 0.6224 -0.2624 0.045 Uiso 1 1 calc R
O30 O 0.3461(6) 0.8046(5) -0.1545(4) 0.042(2) Uani 1 1 d .
H30 H 0.3202 0.7992 -0.1205 0.051 Uiso 1 1 calc R
O31 O 0.4761(7) 0.7347(5) 0.0516(5) 0.056(3) Uani 1 1 d .
O32 O 0.4710(8) 0.6172(7) 0.0653(6) 0.084(4) Uani 1 1 d .
O33 O 0.3461(8) 0.6820(6) 0.0740(6) 0.074(3) Uani 1 1 d .
O34 O 0.6499(7) 0.7178(5) 0.2601(5) 0.062(3) Uani 1 1 d .
H34 H 0.6481 0.6984 0.2944 0.074 Uiso 1 1 calc R
O35 O 0.2124(6) 0.8222(6) 0.9227(4) 0.052(2) Uani 1 1 d .
O36 O 0.2021(7) 0.9415(6) 0.9077(5) 0.064(3) Uani 1 1 d .
O37 O 0.0878(7) 0.8885(6) 0.9451(5) 0.060(3) Uani 1 1 d .
O38 O 0.1644(11) 0.6693(9) 0.6154(8) 0.122(5) Uani 1 1 d U
H38 H 0.2259 0.6876 0.6295 0.183 Uiso 1 1 calc R
O39 O 0.6662(10) 0.7187(9) 0.3792(6) 0.120(5) Uani 1 1 d U
O40 O 0.8629(7) 0.6746(6) 0.6614(4) 0.060(3) Uani 1 1 d U
O41 O 0.3122(9) 0.8363(8) 0.3364(6) 0.105(4) Uani 1 1 d U
O42 O 0.3501(14) 0.6203(12) 0.4945(8) 0.181(7) Uani 1 1 d U
O43 O 0.4346(13) 0.1853(11) 0.5431(9) 0.055(5) Uani 0.50 1 d PU
O44 O 0.479(3) 0.034(2) 0.5854(16) 0.168(13) Uani 0.50 1 d PU
O45 O 0.874(2) 0.4076(19) 0.5140(14) 0.137(11) Uani 0.50 1 d PU
O46 O 0.830(2) 0.5219(19) 0.5615(15) 0.140(11) Uani 0.50 1 d PU
C1 C 0.9958(7) 0.6446(6) 0.1450(5) 0.026(2) Uani 1 1 d .
C2 C 1.0268(7) 0.6626(7) 0.2092(5) 0.030(3) Uani 1 1 d .
C3 C 1.0504(8) 0.5980(7) 0.2336(5) 0.030(3) Uani 1 1 d .
C4 C 1.0442(8) 0.5190(7) 0.1964(5) 0.033(3) Uani 1 1 d .
H4 H 1.0601 0.4768 0.2140 0.040 Uiso 1 1 calc R
C5 C 1.0139(8) 0.5018(7) 0.1323(5) 0.034(3) Uani 1 1 d .
H5 H 1.0105 0.4475 0.1054 0.041 Uiso 1 1 calc R
C6 C 0.9883(8) 0.5647(7) 0.1070(6) 0.033(3) Uani 1 1 d .
H6 H 0.9657 0.5519 0.0632 0.040 Uiso 1 1 calc R
C7 C 0.9638(8) 0.7059(6) 0.1128(5) 0.026(2) Uani 1 1 d .
C8 C 0.9535(8) 0.9112(7) 0.1235(5) 0.030(3) Uani 1 1 d .
H8 H 0.9320 0.9340 0.0912 0.037 Uiso 1 1 calc R
C9 C 0.9861(8) 0.9714(6) 0.1844(5) 0.028(3) Uani 1 1 d .
C10 C 0.9909(8) 1.0556(6) 0.1913(5) 0.031(3) Uani 1 1 d .
H10 H 0.9734 1.0732 0.1558 0.037 Uiso 1 1 calc R
C11 C 1.0207(9) 1.1118(7) 0.2493(5) 0.037(3) Uani 1 1 d .
H11 H 1.0246 1.1688 0.2543 0.045 Uiso 1 1 calc R
C12 C 1.0460(8) 1.0856(7) 0.3024(6) 0.037(3) Uani 1 1 d .
C13 C 1.0428(8) 1.0005(6) 0.2918(5) 0.029(3) Uani 1 1 d .
C14 C 1.0794(10) 1.1377(8) 0.3653(6) 0.047(3) Uani 1 1 d .
H14 H 1.0824 1.1955 0.3749 0.057 Uiso 1 1 calc R
C15 C 1.0708(8) 0.9667(6) 0.3415(5) 0.032(3) Uani 1 1 d .
C16 C 1.1069(9) 1.1042(7) 0.4116(6) 0.044(3) Uani 1 1 d .
H16 H 1.1293 1.1395 0.4534 0.053 Uiso 1 1 calc R
C17 C 1.1030(9) 1.0193(7) 0.3993(6) 0.042(3) Uani 1 1 d .
H17 H 1.1237 0.9985 0.4329 0.050 Uiso 1 1 calc R
C18 C 1.1229(9) 0.5717(8) 0.3278(6) 0.045(3) Uani 1 1 d .
H18A H 1.0747 0.5229 0.3210 0.067 Uiso 1 1 calc R
H18B H 1.1467 0.6003 0.3726 0.067 Uiso 1 1 calc R
H18C H 1.1801 0.5551 0.3100 0.067 Uiso 1 1 calc R
C19 C 0.7653(8) 0.8800(6) 0.2186(5) 0.028(3) Uani 1 1 d .
C20 C 0.8204(8) 0.8648(6) 0.2727(5) 0.027(2) Uani 1 1 d .
C21 C 0.8369(8) 0.9268(6) 0.3308(5) 0.030(3) Uani 1 1 d .
C22 C 0.8081(8) 1.0011(6) 0.3350(5) 0.036(3) Uani 1 1 d .
H22 H 0.8206 1.0422 0.3746 0.043 Uiso 1 1 calc R
C23 C 0.7599(9) 1.0179(7) 0.2815(6) 0.041(3) Uani 1 1 d .
H23 H 0.7428 1.0710 0.2843 0.049 Uiso 1 1 calc R
C24 C 0.7380(8) 0.9578(7) 0.2259(5) 0.035(3) Uani 1 1 d .
H24 H 0.7026 0.9691 0.1902 0.042 Uiso 1 1 calc R
C25 C 0.7307(8) 0.8164(7) 0.1562(5) 0.029(3) Uani 1 1 d .
C26 C 0.6888(8) 0.6089(7) 0.0708(5) 0.033(3) Uani 1 1 d .
H26 H 0.6563 0.5831 0.0282 0.039 Uiso 1 1 calc R
C27 C 0.7214(8) 0.5516(7) 0.1038(5) 0.031(3) Uani 1 1 d .
C28 C 0.7023(8) 0.4659(6) 0.0712(6) 0.033(3) Uani 1 1 d .
H28A H 0.6744 0.4455 0.0276 0.040 Uiso 1 1 calc R
C29 C 0.7254(9) 0.4137(7) 0.1049(6) 0.043(3) Uani 1 1 d .
H29A H 0.7101 0.3562 0.0843 0.052 Uiso 1 1 calc R
C30 C 0.7707(8) 0.4420(6) 0.1684(6) 0.031(3) Uani 1 1 d .
C31 C 0.7918(8) 0.5290(7) 0.1960(5) 0.028(3) Uani 1 1 d .
C32 C 0.7992(9) 0.3955(6) 0.2081(6) 0.038(3) Uani 1 1 d .
H32 H 0.7862 0.3373 0.1915 0.045 Uiso 1 1 calc R
C33 C 0.8396(7) 0.5677(6) 0.2612(5) 0.027(3) Uani 1 1 d .
C34 C 0.8443(9) 0.4306(7) 0.2688(6) 0.040(3) Uani 1 1 d .
H34A H 0.8637 0.3963 0.2933 0.048 Uiso 1 1 calc R
C35 C 0.8638(8) 0.5168(7) 0.2973(6) 0.039(3) Uani 1 1 d .
H35 H 0.8930 0.5397 0.3407 0.046 Uiso 1 1 calc R
C36 C 0.8832(9) 0.9518(8) 0.4403(5) 0.043(3) Uani 1 1 d .
H36A H 0.9208 1.0067 0.4501 0.064 Uiso 1 1 calc R
H36B H 0.9127 0.9260 0.4709 0.064 Uiso 1 1 calc R
H36C H 0.8129 0.9564 0.4417 0.064 Uiso 1 1 calc R
C37 C 0.7958(7) 0.8667(6) -0.1173(5) 0.025(2) Uani 1 1 d .
C38 C 0.7458(8) 0.8434(6) -0.1797(5) 0.029(3) Uani 1 1 d .
C39 C 0.7357(8) 0.9028(7) -0.2112(5) 0.029(3) Uani 1 1 d .
C40 C 0.7699(8) 0.9839(7) -0.1793(5) 0.032(3) Uani 1 1 d .
H40 H 0.7612 1.0238 -0.2001 0.039 Uiso 1 1 calc R
C41 C 0.8175(8) 1.0081(7) -0.1165(6) 0.037(3) Uani 1 1 d .
H41 H 0.8403 1.0646 -0.0944 0.045 Uiso 1 1 calc R
C42 C 0.8316(9) 0.9515(7) -0.0865(5) 0.037(3) Uani 1 1 d .
H42 H 0.8662 0.9690 -0.0439 0.044 Uiso 1 1 calc R
C43 C 0.8154(7) 0.8107(6) -0.0798(5) 0.025(2) Uani 1 1 d .
C44 C 0.8001(8) 0.6068(7) -0.0776(5) 0.032(3) Uani 1 1 d .
H44 H 0.8227 0.5873 -0.0436 0.038 Uiso 1 1 calc R
C45 C 0.7497(7) 0.5440(6) -0.1347(5) 0.026(2) Uani 1 1 d .
C46 C 0.7359(9) 0.4603(7) -0.1359(6) 0.040(3) Uani 1 1 d .
H46 H 0.7565 0.4465 -0.0988 0.048 Uiso 1 1 calc R
C47 C 0.6935(8) 0.4016(7) -0.1903(6) 0.039(3) Uani 1 1 d .
H47 H 0.6845 0.3460 -0.1911 0.047 Uiso 1 1 calc R
C48 C 0.6613(8) 0.4201(7) -0.2470(6) 0.035(3) Uani 1 1 d .
C49 C 0.6756(8) 0.5047(6) -0.2409(5) 0.031(3) Uani 1 1 d .
C50 C 0.6194(9) 0.3649(7) -0.3045(6) 0.045(3) Uani 1 1 d .
H50 H 0.6106 0.3078 -0.3095 0.054 Uiso 1 1 calc R
C51 C 0.6395(8) 0.5329(6) -0.2938(5) 0.029(3) Uani 1 1 d .
C52 C 0.5894(9) 0.3917(7) -0.3557(6) 0.044(3) Uani 1 1 d .
H52 H 0.5620 0.3523 -0.3955 0.052 Uiso 1 1 calc R
C53 C 0.5989(8) 0.4771(7) -0.3498(6) 0.036(3) Uani 1 1 d .
H53 H 0.5767 0.4942 -0.3852 0.043 Uiso 1 1 calc R
C54 C 0.6927(9) 0.9208(7) -0.3113(5) 0.039(3) Uani 1 1 d .
H54A H 0.6588 0.9688 -0.2983 0.059 Uiso 1 1 calc R
H54B H 0.6616 0.8893 -0.3549 0.059 Uiso 1 1 calc R
H54C H 0.7640 0.9392 -0.3072 0.059 Uiso 1 1 calc R
C55 C 0.5106(8) 0.6171(6) -0.1446(5) 0.029(3) Uani 1 1 d .
C56 C 0.4839(7) 0.6259(7) -0.2040(5) 0.029(3) Uani 1 1 d .
C57 C 0.4396(8) 0.5583(7) -0.2564(5) 0.030(3) Uani 1 1 d .
C58 C 0.4205(8) 0.4810(7) -0.2532(5) 0.033(3) Uani 1 1 d .
H58 H 0.3887 0.4361 -0.2891 0.040 Uiso 1 1 calc R
C59 C 0.4504(8) 0.4701(7) -0.1929(6) 0.036(3) Uani 1 1 d .
H59 H 0.4400 0.4167 -0.1893 0.043 Uiso 1 1 calc R
C60 C 0.4935(7) 0.5354(6) -0.1406(5) 0.029(3) Uani 1 1 d .
H60 H 0.5121 0.5267 -0.1013 0.035 Uiso 1 1 calc R
C61 C 0.5531(8) 0.6805(6) -0.0874(5) 0.027(2) Uani 1 1 d .
C62 C 0.6100(8) 0.8912(6) -0.0062(5) 0.029(3) Uani 1 1 d .
H62 H 0.6365 0.9184 0.0371 0.035 Uiso 1 1 calc R
C63 C 0.5906(7) 0.9454(7) -0.0440(5) 0.026(2) Uani 1 1 d .
C64 C 0.6114(8) 1.0317(6) -0.0143(5) 0.033(3) Uani 1 1 d .
H64 H 0.6359 1.0542 0.0295 0.039 Uiso 1 1 calc R
C65 C 0.5950(8) 1.0823(7) -0.0511(5) 0.035(3) Uani 1 1 d .
H65 H 0.6065 1.1402 -0.0318 0.042 Uiso 1 1 calc R
C66 C 0.5621(8) 1.0504(6) -0.1155(6) 0.034(3) Uani 1 1 d .
C67 C 0.5440(8) 0.9641(7) -0.1417(5) 0.030(3) Uani 1 1 d .
C68 C 0.5458(9) 1.0972(7) -0.1563(6) 0.043(3) Uani 1 1 d .
H68 H 0.5565 1.1555 -0.1409 0.052 Uiso 1 1 calc R
C69 C 0.5144(7) 0.9213(6) -0.2074(5) 0.026(2) Uani 1 1 d .
C70 C 0.5141(9) 1.0562(7) -0.2189(7) 0.048(3) Uani 1 1 d .
H70 H 0.5021 1.0875 -0.2465 0.057 Uiso 1 1 calc R
C71 C 0.4984(8) 0.9703(7) -0.2442(6) 0.036(3) Uani 1 1 d .
H71 H 0.4761 0.9457 -0.2880 0.043 Uiso 1 1 calc R
C72 C 0.3575(10) 0.5193(7) -0.3654(5) 0.047(3) Uani 1 1 d .
H72A H 0.3917 0.4716 -0.3789 0.071 Uiso 1 1 calc R
H72B H 0.3424 0.5437 -0.3988 0.071 Uiso 1 1 calc R
H72C H 0.2948 0.5017 -0.3555 0.071 Uiso 1 1 calc R
C73 C 0.9141(12) 0.7050(9) 0.4328(6) 0.051(4) Uani 1 1 d .
C74 C 0.8725(12) 0.6686(9) 0.4744(7) 0.069(4) Uani 1 1 d .
H74A H 0.8557 0.6090 0.4547 0.103 Uiso 1 1 calc R
H74B H 0.8116 0.6918 0.4823 0.103 Uiso 1 1 calc R
H74C H 0.9223 0.6808 0.5139 0.103 Uiso 1 1 calc R
C75 C 0.6024(11) 0.6538(8) -0.4150(6) 0.046(3) Uani 1 1 d .
C76 C 0.6238(12) 0.6142(11) -0.4745(7) 0.087(6) Uani 1 1 d .
H76A H 0.5777 0.6275 -0.5073 0.130 Uiso 1 1 calc R
H76B H 0.6150 0.5546 -0.4828 0.130 Uiso 1 1 calc R
H76C H 0.6933 0.6337 -0.4738 0.130 Uiso 1 1 calc R
C77 C 1.2333(11) 0.8000(9) 0.1809(9) 0.089(6) Uani 1 1 d .
H77A H 1.1972 0.7444 0.1703 0.133 Uiso 1 1 calc R
H77B H 1.3058 0.7992 0.1926 0.133 Uiso 1 1 calc R
H77C H 1.2181 0.8197 0.1449 0.133 Uiso 1 1 calc R
C78 C 1.1261(11) 0.7193(10) 0.0038(8) 0.078(5) Uani 1 1 d .
H78A H 1.1058 0.6839 0.0270 0.116 Uiso 1 1 calc R
H78B H 1.1885 0.7558 0.0283 0.116 Uiso 1 1 calc R
H78C H 1.1370 0.6853 -0.0360 0.116 Uiso 1 1 calc R
C79 C 0.9747(9) 0.7078(7) -0.1845(6) 0.046(3) Uani 1 1 d .
H79A H 0.9671 0.7660 -0.1738 0.070 Uiso 1 1 calc R
H79B H 1.0293 0.6979 -0.2061 0.070 Uiso 1 1 calc R
H79C H 0.9904 0.6926 -0.1463 0.070 Uiso 1 1 calc R
C80 C 0.2815(10) 0.8152(9) -0.2075(6) 0.059(4) Uani 1 1 d .
H80A H 0.2836 0.8739 -0.2022 0.089 Uiso 1 1 calc R
H80B H 0.2125 0.7907 -0.2114 0.089 Uiso 1 1 calc R
H80C H 0.3040 0.7881 -0.2451 0.089 Uiso 1 1 calc R
C81 C 0.5668(11) 0.7574(11) 0.2424(11) 0.113(8) Uani 1 1 d .
H81A H 0.5523 0.7474 0.1973 0.170 Uiso 1 1 calc R
H81B H 0.5834 0.8166 0.2641 0.170 Uiso 1 1 calc R
H81C H 0.5076 0.7355 0.2536 0.170 Uiso 1 1 calc R
C82 C 0.1057(16) 0.7368(15) 0.6291(12) 0.159(11) Uani 1 1 d .
H82A H 0.0374 0.7151 0.6290 0.239 Uiso 1 1 calc R
H82B H 0.1028 0.7644 0.5974 0.239 Uiso 1 1 calc R
H82C H 0.1375 0.7761 0.6702 0.239 Uiso 1 1 calc R

loop_
_atom_site_aniso_label
_atom_site_aniso_U_11
_atom_site_aniso_U_22
_atom_site_aniso_U_33
_atom_site_aniso_U_23
_atom_site_aniso_U_13
_atom_site_aniso_U_12
Cu1 0.0368(8) 0.0223(7) 0.0281(8) 0.0113(6) 0.0069(6) 0.0061(6)
Cu2 0.0356(8) 0.0330(8) 0.0263(8) 0.0123(6) 0.0049(6) 0.0068(6)
Cu3 0.0330(8) 0.0207(7) 0.0287(8) 0.0083(6) 0.0057(6) 0.0065(6)
Cu4 0.0347(8) 0.0235(7) 0.0251(8) 0.0081(6) 0.0060(6) 0.0058(6)
Cu5 0.0371(8) 0.0313(8) 0.0252(8) 0.0101(6) 0.0054(6) 0.0089(6)
Cu6 0.0341(8) 0.0230(7) 0.0291(8) 0.0096(6) 0.0032(6) 0.0046(6)
Tb1 0.0404(4) 0.0265(3) 0.0261(3) 0.0117(2) 0.0039(3) 0.0045(2)
Tb2 0.0381(3) 0.0289(3) 0.0260(3) 0.0095(2) 0.0074(3) 0.0094(2)
N1 0.025(5) 0.030(5) 0.027(5) 0.017(4) 0.009(4) 0.007(4)
N2 0.036(6) 0.043(6) 0.030(6) 0.026(5) 0.003(4) 0.016(5)
N3 0.034(5) 0.020(5) 0.035(6) 0.008(4) 0.006(5) 0.008(4)
N4 0.037(6) 0.023(5) 0.028(6) 0.006(4) 0.005(4) 0.007(4)
N5 0.041(6) 0.033(6) 0.024(5) 0.009(4) 0.006(5) 0.007(5)
N6 0.025(5) 0.022(5) 0.030(5) 0.011(4) 0.008(4) 0.008(4)
N7 0.033(5) 0.039(6) 0.026(5) 0.021(5) 0.009(4) 0.018(4)
N8 0.033(5) 0.031(5) 0.038(6) 0.021(5) 0.009(4) 0.012(4)
N9 0.025(5) 0.030(5) 0.028(5) 0.010(4) 0.003(4) 0.007(4)
N10 0.017(4) 0.018(4) 0.028(5) 0.003(4) 0.000(4) 0.000(4)
N11 0.023(5) 0.027(5) 0.022(5) -0.003(4) 0.005(4) 0.010(4)
N12 0.026(5) 0.027(5) 0.020(5) 0.004(4) 0.010(4) 0.006(4)
N13 0.055(8) 0.056(8) 0.060(9) 0.027(7) -0.013(7) 0.003(7)
N14 0.057(8) 0.050(7) 0.036(7) 0.012(6) -0.003(6) 0.021(6)
N15 0.047(7) 0.047(7) 0.049(7) 0.014(6) 0.008(6) 0.006(6)
N16 0.042(7) 0.054(8) 0.038(7) 0.010(6) -0.004(5) -0.012(6)
O1 0.051(5) 0.010(3) 0.027(4) 0.007(3) 0.005(4) 0.006(3)
O2 0.048(5) 0.028(4) 0.036(5) 0.018(4) 0.008(4) 0.011(4)
O3 0.043(5) 0.026(4) 0.023(4) 0.002(3) 0.001(4) 0.006(4)
O4 0.040(5) 0.026(4) 0.025(4) 0.012(3) 0.001(4) 0.001(3)
O5 0.050(5) 0.025(4) 0.026(4) 0.005(3) -0.005(4) 0.008(4)
O6 0.043(5) 0.032(4) 0.028(5) 0.010(4) 0.007(4) 0.006(4)
O7 0.043(5) 0.037(5) 0.025(4) 0.017(4) 0.001(4) 0.013(4)
O8 0.032(4) 0.019(4) 0.029(4) 0.003(3) 0.005(3) 0.005(3)
O9 0.037(4) 0.019(4) 0.031(5) 0.008(3) 0.002(4) 0.001(3)
O10 0.035(4) 0.026(4) 0.032(5) 0.015(4) 0.008(4) 0.004(3)
O11 0.042(5) 0.022(4) 0.025(4) 0.009(3) 0.003(4) 0.009(3)
O12 0.032(4) 0.022(4) 0.034(5) 0.004(3) -0.001(4) -0.002(3)
O13 0.048(5) 0.024(4) 0.022(4) 0.010(3) 0.009(4) 0.010(4)
O14 0.041(5) 0.023(4) 0.037(5) 0.007(4) 0.006(4) 0.005(4)
O15 0.039(5) 0.022(4) 0.031(5) 0.005(3) 0.004(4) 0.002(3)
O16 0.038(4) 0.016(4) 0.034(5) 0.009(3) 0.009(4) 0.005(3)
O17 0.069(6) 0.046(5) 0.039(5) 0.019(4) 0.026(5) 0.015(5)
O18 0.079(7) 0.034(5) 0.034(5) 0.013(4) 0.009(5) 0.000(5)
O19 0.053(6) 0.040(5) 0.045(6) 0.010(5) -0.002(5) 0.008(4)
O20 0.055(6) 0.034(5) 0.030(5) 0.010(4) -0.005(4) 0.007(4)
O21 0.087(9) 0.114(11) 0.073(9) -0.006(8) -0.020(7) -0.003(8)
O22 0.049(6) 0.043(5) 0.040(5) 0.016(4) 0.010(4) 0.010(4)
O23 0.039(5) 0.045(5) 0.041(5) 0.015(4) -0.002(4) 0.012(4)
O24 0.063(7) 0.075(8) 0.105(9) 0.044(7) 0.002(6) 0.017(6)
O25 0.057(6) 0.032(5) 0.037(5) 0.008(4) 0.017(4) 0.003(4)
O26 0.061(6) 0.047(5) 0.027(5) 0.011(4) 0.011(4) 0.012(5)
O27 0.046(5) 0.041(5) 0.068(7) 0.031(5) 0.012(5) 0.012(4)
O28 0.050(6) 0.070(7) 0.071(7) 0.038(6) 0.030(5) 0.025(5)
O29 0.040(5) 0.026(4) 0.040(5) 0.003(4) 0.010(4) 0.001(4)
O30 0.036(5) 0.059(6) 0.038(5) 0.023(4) 0.007(4) 0.012(4)
O31 0.058(6) 0.044(5) 0.084(7) 0.034(5) 0.035(5) 0.010(5)
O32 0.081(8) 0.062(7) 0.121(10) 0.046(7) 0.017(7) 0.024(6)
O33 0.059(7) 0.064(7) 0.120(10) 0.041(7) 0.043(7) 0.015(5)
O34 0.063(6) 0.051(6) 0.080(8) 0.029(6) 0.023(6) 0.012(5)
O35 0.050(6) 0.051(6) 0.062(7) 0.022(5) 0.020(5) 0.014(5)
O36 0.045(6) 0.076(7) 0.077(8) 0.045(6) 0.001(5) -0.001(5)
O37 0.045(6) 0.067(7) 0.068(7) 0.019(6) 0.019(5) 0.005(5)
O38 0.115(8) 0.130(9) 0.127(9) 0.051(7) 0.030(7) 0.005(7)
O39 0.105(8) 0.143(9) 0.112(8) 0.046(7) 0.021(6) 0.003(7)
O40 0.065(5) 0.063(5) 0.062(6) 0.034(5) 0.020(5) 0.009(4)
O41 0.098(7) 0.129(8) 0.104(8) 0.057(7) 0.017(6) 0.048(6)
O42 0.176(10) 0.205(11) 0.151(10) 0.042(8) 0.042(8) 0.008(8)
O43 0.053(8) 0.053(8) 0.059(9) 0.009(7) 0.021(7) 0.017(7)
O44 0.167(15) 0.167(15) 0.160(15) 0.050(10) 0.002(9) 0.069(10)
O45 0.158(14) 0.133(13) 0.118(13) 0.041(10) 0.022(9) 0.034(9)
O46 0.157(14) 0.138(14) 0.135(14) 0.057(10) 0.035(9) 0.028(9)
C1 0.021(6) 0.025(6) 0.033(7) 0.007(5) 0.011(5) 0.003(5)
C2 0.016(6) 0.032(6) 0.046(8) 0.018(6) 0.007(5) 0.008(5)
C3 0.030(6) 0.036(7) 0.032(7) 0.023(6) 0.006(5) 0.011(5)
C4 0.040(7) 0.025(6) 0.036(7) 0.006(5) 0.015(6) 0.009(5)
C5 0.033(7) 0.029(6) 0.039(8) 0.002(6) 0.013(6) 0.010(5)
C6 0.025(6) 0.037(7) 0.036(7) 0.008(6) 0.005(5) 0.013(5)
C7 0.028(6) 0.026(6) 0.026(7) 0.011(5) 0.008(5) 0.005(5)
C8 0.028(6) 0.033(7) 0.038(7) 0.023(6) 0.007(5) 0.008(5)
C9 0.031(6) 0.029(6) 0.024(6) 0.012(5) 0.003(5) 0.007(5)
C10 0.036(7) 0.030(6) 0.032(7) 0.020(6) 0.003(5) 0.009(5)
C11 0.055(8) 0.021(6) 0.036(7) 0.010(5) 0.009(6) 0.009(6)
C12 0.040(7) 0.023(6) 0.063(9) 0.027(6) 0.022(6) 0.019(5)
C13 0.024(6) 0.026(6) 0.034(7) 0.010(5) 0.005(5) -0.007(5)
C14 0.066(9) 0.030(7) 0.045(8) 0.006(6) 0.018(7) 0.012(6)
C15 0.043(7) 0.013(5) 0.039(7) 0.013(5) 0.003(6) 0.004(5)
C16 0.066(9) 0.019(6) 0.039(8) -0.002(5) 0.010(7) 0.002(6)
C17 0.038(7) 0.026(6) 0.059(9) 0.017(6) 0.005(6) 0.002(5)
C18 0.051(8) 0.048(8) 0.051(8) 0.038(7) 0.012(7) 0.018(6)
C19 0.029(6) 0.016(5) 0.034(7) 0.004(5) 0.001(5) 0.006(5)
C20 0.027(6) 0.022(6) 0.033(7) 0.011(5) 0.006(5) 0.004(5)
C21 0.040(7) 0.019(6) 0.027(6) 0.007(5) 0.003(5) 0.004(5)
C22 0.046(7) 0.021(6) 0.029(7) -0.001(5) -0.004(6) 0.005(5)
C23 0.058(8) 0.022(6) 0.046(8) 0.012(6) 0.013(7) 0.013(6)
C24 0.045(7) 0.032(6) 0.024(7) 0.005(5) 0.001(6) 0.011(6)
C25 0.027(6) 0.030(6) 0.030(7) 0.000(5) 0.017(5) 0.008(5)
C26 0.038(7) 0.029(6) 0.028(7) 0.005(5) 0.004(5) 0.005(5)
C27 0.027(6) 0.037(7) 0.031(7) 0.012(6) 0.008(5) 0.009(5)
C28 0.042(7) 0.021(6) 0.036(7) 0.009(5) 0.006(6) 0.005(5)
C29 0.039(7) 0.024(6) 0.056(9) -0.004(6) 0.018(7) -0.002(5)
C30 0.022(6) 0.017(5) 0.058(9) 0.012(6) 0.016(6) 0.003(5)
C31 0.025(6) 0.034(6) 0.034(7) 0.018(5) 0.011(5) 0.011(5)
C32 0.047(8) 0.006(5) 0.057(9) 0.008(5) 0.009(7) 0.005(5)
C33 0.020(6) 0.030(6) 0.035(7) 0.013(5) 0.010(5) 0.006(5)
C34 0.046(8) 0.028(6) 0.051(9) 0.024(6) 0.005(7) 0.011(6)
C35 0.043(7) 0.029(6) 0.049(8) 0.023(6) 0.006(6) 0.001(5)
C36 0.047(8) 0.055(8) 0.025(7) 0.008(6) 0.010(6) 0.011(6)
C37 0.023(6) 0.030(6) 0.027(6) 0.015(5) 0.008(5) 0.005(5)
C38 0.034(6) 0.028(6) 0.023(6) 0.007(5) 0.006(5) 0.007(5)
C39 0.031(6) 0.030(6) 0.033(7) 0.015(5) 0.011(5) 0.010(5)
C40 0.038(7) 0.033(7) 0.033(7) 0.013(6) 0.018(6) 0.015(5)
C41 0.044(7) 0.023(6) 0.048(8) 0.012(6) 0.014(6) 0.006(5)
C42 0.046(7) 0.030(6) 0.026(7) 0.000(5) 0.007(6) -0.003(6)
C43 0.018(6) 0.024(6) 0.034(7) 0.013(5) 0.001(5) 0.004(5)
C44 0.032(7) 0.036(7) 0.035(7) 0.023(6) 0.006(5) 0.006(5)
C45 0.020(6) 0.025(6) 0.037(7) 0.017(5) 0.005(5) 0.009(5)
C46 0.040(7) 0.029(7) 0.057(9) 0.017(6) 0.017(7) 0.008(6)
C47 0.037(7) 0.030(7) 0.060(9) 0.026(7) 0.012(6) 0.017(6)
C48 0.031(7) 0.021(6) 0.056(8) 0.017(6) 0.009(6) 0.005(5)
C49 0.037(7) 0.023(6) 0.038(7) 0.013(5) 0.017(6) 0.010(5)
C50 0.037(7) 0.022(6) 0.068(10) 0.003(7) 0.014(7) 0.003(5)
C51 0.026(6) 0.027(6) 0.035(7) 0.010(5) 0.008(5) 0.003(5)
C52 0.042(8) 0.030(7) 0.049(9) 0.001(6) 0.007(6) 0.006(6)
C53 0.031(7) 0.033(7) 0.036(7) 0.002(6) 0.001(6) 0.004(5)
C54 0.058(8) 0.035(7) 0.038(7) 0.026(6) 0.018(6) 0.011(6)
C55 0.033(6) 0.029(6) 0.030(7) 0.012(5) 0.010(5) 0.012(5)
C56 0.019(6) 0.032(6) 0.040(7) 0.014(6) 0.009(5) 0.011(5)
C57 0.033(7) 0.034(7) 0.026(6) 0.011(5) 0.011(5) 0.009(5)
C58 0.033(7) 0.028(6) 0.035(7) 0.002(5) 0.014(6) 0.003(5)
C59 0.038(7) 0.031(6) 0.042(8) 0.014(6) 0.017(6) 0.003(5)
C60 0.021(6) 0.030(6) 0.042(7) 0.017(6) 0.009(5) 0.004(5)
C61 0.032(6) 0.030(6) 0.023(6) 0.011(5) 0.005(5) 0.006(5)
C62 0.028(6) 0.029(6) 0.023(6) -0.002(5) 0.005(5) 0.004(5)
C63 0.016(5) 0.035(6) 0.026(7) 0.009(5) 0.003(5) 0.007(5)
C64 0.030(6) 0.024(6) 0.033(7) 0.001(5) -0.002(5) -0.001(5)
C65 0.037(7) 0.024(6) 0.033(7) -0.008(5) 0.012(6) 0.003(5)
C66 0.038(7) 0.020(6) 0.048(8) 0.011(6) 0.021(6) 0.002(5)
C67 0.033(7) 0.033(6) 0.032(7) 0.016(5) 0.013(5) 0.016(5)
C68 0.061(9) 0.026(6) 0.054(9) 0.018(6) 0.025(7) 0.020(6)
C69 0.024(6) 0.026(6) 0.030(7) 0.011(5) 0.006(5) 0.008(5)
C70 0.052(8) 0.037(7) 0.063(10) 0.027(7) 0.012(7) 0.021(6)
C71 0.046(7) 0.029(6) 0.033(7) 0.010(5) 0.009(6) 0.014(5)
C72 0.060(9) 0.037(7) 0.031(7) 0.007(6) -0.010(7) -0.002(6)
C73 0.076(11) 0.048(9) 0.031(8) 0.005(7) 0.030(8) -0.001(8)
C74 0.091(12) 0.069(11) 0.061(10) 0.038(9) 0.028(9) 0.005(9)
C75 0.064(10) 0.037(8) 0.040(8) 0.016(7) 0.010(8) 0.021(7)
C76 0.086(12) 0.106(14) 0.045(10) -0.022(9) 0.046(9) -0.020(10)
C77 0.065(11) 0.051(10) 0.149(18) 0.013(11) 0.048(11) 0.017(8)
C78 0.063(11) 0.093(13) 0.100(14) 0.047(11) 0.041(10) 0.033(10)
C79 0.054(9) 0.031(7) 0.058(9) 0.016(7) 0.017(7) 0.010(6)
C80 0.060(10) 0.075(11) 0.048(9) 0.028(8) 0.014(8) 0.005(8)
C81 0.048(10) 0.101(15) 0.22(3) 0.088(17) 0.031(13) 0.042(10)
C82 0.118(19) 0.16(2) 0.18(3) 0.03(2) 0.010(18) 0.086(18)

loop_
_atom_type_symbol
_atom_type_description
_atom_type_scat_dispersion_real
_atom_type_scat_dispersion_imag
_atom_type_scat_source
C C 0.0033 0.0016 'International Tables Vol C Tables 4.2.6.8 and 6.1.1.4'
H H 0.0000 0.0000 'International Tables Vol C Tables 4.2.6.8 and 6.1.1.4'
N N 0.0061 0.0033 'International Tables Vol C Tables 4.2.6.8 and 6.1.1.4'
O O 0.0106 0.0060 'International Tables Vol C Tables 4.2.6.8 and 6.1.1.4'
Cu Cu 0.3201 1.2651 'International Tables Vol C Tables 4.2.6.8 and 6.1.1.4'
Tb Tb -0.1723 4.1537 'International Tables Vol C Tables 4.2.6.8 and 6.1.1.4'

loop_
_geom_angle_atom_site_label_1
_geom_angle_atom_site_label_2
_geom_angle_atom_site_label_3
_geom_angle
O1 Cu1 N3 164.5(4)
O1 Cu1 N1 95.8(3)
N3 Cu1 N1 94.7(4)
O1 Cu1 O4 83.4(3)
N3 Cu1 O4 84.4(3)
N1 Cu1 O4 170.3(3)
O1 Cu1 O27 95.5(3)
N3 Cu1 O27 94.4(3)
N1 Cu1 O27 97.7(3)
O4 Cu1 O27 92.0(3)
O1 Cu1 Tb1 43.9(2)
N3 Cu1 Tb1 120.8(3)
N1 Cu1 Tb1 127.9(2)
O4 Cu1 Tb1 46.5(2)
O27 Cu1 Tb1 114.4(2)
O3 Cu2 O11 173.6(3)
O3 Cu2 N8 97.0(3)
O11 Cu2 N8 80.1(3)
O3 Cu2 N2 80.9(3)
O11 Cu2 N2 100.5(3)
N8 Cu2 N2 166.0(4)
O3 Cu2 O28 93.8(3)
O11 Cu2 O28 92.4(3)
N8 Cu2 O28 98.1(4)
N2 Cu2 O28 95.8(4)
O9 Cu3 N9 163.5(3)
O9 Cu3 N7 94.9(3)
N9 Cu3 N7 95.0(4)
O9 Cu3 O12 83.2(3)
N9 Cu3 O12 85.1(3)
N7 Cu3 O12 171.7(3)
O9 Cu3 O29 98.6(3)
N9 Cu3 O29 93.6(3)
N7 Cu3 O29 95.2(3)
O12 Cu3 O29 93.1(3)
O9 Cu3 Tb2 42.8(2)
N9 Cu3 Tb2 121.7(3)
N7 Cu3 Tb2 130.0(2)
O12 Cu3 Tb2 44.9(2)
O29 Cu3 Tb2 113.21(19)
O13 Cu4 N12 163.1(3)
O13 Cu4 N10 95.7(3)
N12 Cu4 N10 94.4(3)
O13 Cu4 O16 82.6(3)
N12 Cu4 O16 84.9(3)
N10 Cu4 O16 169.2(3)
O13 Cu4 O30 97.6(3)
N12 Cu4 O30 94.1(3)
N10 Cu4 O30 98.9(3)
O16 Cu4 O30 91.8(3)
O13 Cu4 Tb2 41.9(2)
N12 Cu4 Tb2 121.9(3)
N10 Cu4 Tb2 128.4(2)
O16 Cu4 Tb2 45.5(2)
O30 Cu4 Tb2 112.0(2)
O15 Cu5 O7 169.7(3)
O15 Cu5 N5 97.4(3)
O7 Cu5 N5 81.0(3)
O15 Cu5 N11 80.1(3)
O7 Cu5 N11 98.9(3)
N5 Cu5 N11 165.7(4)
O15 Cu5 O31 91.7(3)
O7 Cu5 O31 98.5(3)
N5 Cu5 O31 100.2(4)
N11 Cu5 O31 94.0(3)
O5 Cu6 N6 163.3(3)
O5 Cu6 N4 94.6(3)
N6 Cu6 N4 94.7(4)
O5 Cu6 O8 84.4(3)
N6 Cu6 O8 85.0(3)
N4 Cu6 O8 174.3(3)
O5 Cu6 O34 87.2(3)
N6 Cu6 O34 106.3(3)
N4 Cu6 O34 92.2(4)
O8 Cu6 O34 93.3(3)
O5 Cu6 Tb1 41.9(2)
N6 Cu6 Tb1 123.7(2)
N4 Cu6 Tb1 132.6(3)
O8 Cu6 Tb1 44.7(2)
O34 Cu6 Tb1 101.0(2)
O5 Tb1 O1 71.9(3)
O5 Tb1 O17 92.8(3)
O1 Tb1 O17 155.0(3)
O5 Tb1 O20 128.9(3)
O1 Tb1 O20 129.7(3)
O17 Tb1 O20 75.3(3)
O5 Tb1 O8 65.0(2)
O1 Tb1 O8 78.6(2)
O17 Tb1 O8 77.0(3)
O20 Tb1 O8 149.4(3)
O5 Tb1 O4 75.2(2)
O1 Tb1 O4 63.9(2)
O17 Tb1 O4 132.5(3)
O20 Tb1 O4 77.5(2)
O8 Tb1 O4 132.0(2)
O5 Tb1 O18 136.3(3)
O1 Tb1 O18 126.2(3)
O17 Tb1 O18 53.5(3)
O20 Tb1 O18 73.9(3)
O8 Tb1 O18 79.3(3)
O4 Tb1 O18 147.2(3)
O5 Tb1 O19 148.1(3)
O1 Tb1 O19 85.2(3)
O17 Tb1 O19 115.6(3)
O20 Tb1 O19 53.0(3)
O8 Tb1 O19 132.9(3)
O4 Tb1 O19 74.8(3)
O18 Tb1 O19 75.3(3)
O5 Tb1 O6 58.6(2)
O1 Tb1 O6 117.4(2)
O17 Tb1 O6 66.5(3)
O20 Tb1 O6 71.4(2)
O8 Tb1 O6 108.6(2)
O4 Tb1 O6 68.2(2)
O18 Tb1 O6 116.0(3)
O19 Tb1 O6 118.1(3)
O5 Tb1 C73 115.4(4)
O1 Tb1 C73 146.3(3)
O17 Tb1 C73 27.0(3)
O20 Tb1 C73 73.4(3)
O8 Tb1 C73 76.1(3)
O4 Tb1 C73 148.8(3)
O18 Tb1 C73 26.5(3)
O19 Tb1 C73 96.0(4)
O6 Tb1 C73 91.7(4)
O5 Tb1 N13 144.2(3)
O1 Tb1 N13 107.6(3)
O17 Tb1 N13 96.4(3)
O20 Tb1 N13 26.2(3)
O8 Tb1 N13 150.8(3)
O4 Tb1 N13 73.1(3)
O18 Tb1 N13 74.1(3)
O19 Tb1 N13 26.8(3)
O6 Tb1 N13 93.9(3)
C73 Tb1 N13 85.3(4)
O5 Tb1 O2 114.8(2)
O1 Tb1 O2 56.2(2)
O17 Tb1 O2 117.8(2)
O20 Tb1 O2 114.6(2)
O8 Tb1 O2 68.3(2)
O4 Tb1 O2 108.8(2)
O18 Tb1 O2 70.1(3)
O19 Tb1 O2 66.0(3)
O6 Tb1 O2 173.0(2)
C73 Tb1 O2 93.6(3)
N13 Tb1 O2 91.1(3)
O13 Tb2 O9 75.7(2)
O13 Tb2 O26 125.9(3)
O9 Tb2 O26 134.2(3)
O13 Tb2 O25 153.6(3)
O9 Tb2 O25 88.7(3)
O26 Tb2 O25 53.7(3)
O13 Tb2 O12 78.2(2)
O9 Tb2 O12 64.0(2)
O26 Tb2 O12 80.4(3)
O25 Tb2 O12 75.8(3)
O13 Tb2 O16 63.5(2)
O9 Tb2 O16 79.0(2)
O26 Tb2 O16 145.2(3)
O25 Tb2 O16 134.9(2)
O12 Tb2 O16 132.2(2)
O13 Tb2 O22 129.8(3)
O9 Tb2 O22 126.3(3)
O26 Tb2 O22 74.3(3)
O25 Tb2 O22 76.6(3)
O12 Tb2 O22 150.2(3)
O16 Tb2 O22 76.5(3)
O13 Tb2 O23 86.7(3)
O9 Tb2 O23 151.7(3)
O26 Tb2 O23 74.0(3)
O25 Tb2 O23 115.1(3)
O12 Tb2 O23 134.1(3)
O16 Tb2 O23 73.3(3)
O22 Tb2 O23 52.2(3)
O13 Tb2 O10 117.1(2)
O9 Tb2 O10 58.0(2)
O26 Tb2 O10 116.9(3)
O25 Tb2 O10 69.1(2)
O12 Tb2 O10 111.0(2)
O16 Tb2 O10 67.6(2)
O22 Tb2 O10 68.5(2)
O23 Tb2 O10 114.5(2)
O13 Tb2 C75 146.1(3)
O9 Tb2 C75 112.2(3)
O26 Tb2 C75 26.9(3)
O25 Tb2 C75 26.8(3)
O12 Tb2 C75 76.6(3)
O16 Tb2 C75 148.9(3)
O22 Tb2 C75 73.7(3)
O23 Tb2 C75 94.9(3)
O10 Tb2 C75 93.0(3)
O13 Tb2 N14 107.7(3)
O9 Tb2 N14 143.4(3)
O26 Tb2 N14 74.4(3)
O25 Tb2 N14 97.6(3)
O12 Tb2 N14 152.4(3)
O16 Tb2 N14 71.0(3)
O22 Tb2 N14 26.3(3)
O23 Tb2 N14 26.1(3)
O10 Tb2 N14 90.6(3)
C75 Tb2 N14 85.7(3)
O13 Tb2 O14 56.9(2)
O9 Tb2 O14 118.7(2)
O26 Tb2 O14 69.1(3)
O25 Tb2 O14 116.7(2)
O12 Tb2 O14 69.8(2)
O16 Tb2 O14 107.1(2)
O22 Tb2 O14 113.9(2)
O23 Tb2 O14 65.6(2)
O10 Tb2 O14 173.9(2)
C75 Tb2 O14 93.0(3)
N14 Tb2 O14 90.5(3)
C7 N1 N2 111.1(9)
C7 N1 Cu1 125.3(7)
N2 N1 Cu1 123.5(7)
C8 N2 N1 122.7(9)
C8 N2 Cu2 125.3(7)
N1 N2 Cu2 112.0(7)
C9 N3 C13 120.7(9)
C9 N3 Cu1 127.4(8)
C13 N3 Cu1 111.7(7)
C25 N4 N5 109.0(8)
C25 N4 Cu6 126.3(8)
N5 N4 Cu6 124.4(6)
C26 N5 N4 121.7(9)
C26 N5 Cu5 123.7(8)
N4 N5 Cu5 114.0(6)
C27 N6 C31 120.8(9)
C27 N6 Cu6 127.4(7)
C31 N6 Cu6 111.8(7)
C43 N7 N8 110.2(9)
C43 N7 Cu3 126.2(7)
N8 N7 Cu3 123.3(7)
C44 N8 N7 123.3(10)
C44 N8 Cu2 123.3(7)
N7 N8 Cu2 113.4(7)
C45 N9 C49 122.3(9)
C45 N9 Cu3 126.1(7)
C49 N9 Cu3 111.6(7)
C61 N10 N11 111.4(8)
C61 N10 Cu4 124.0(7)
N11 N10 Cu4 124.2(6)
C62 N11 N10 123.4(9)
C62 N11 Cu5 123.7(8)
N10 N11 Cu5 112.8(6)
C63 N12 C67 121.8(9)
C63 N12 Cu4 127.2(7)
C67 N12 Cu4 110.9(7)
O20 N13 O21 120.6(14)
O20 N13 O19 116.3(11)
O21 N13 O19 122.9(13)
O20 N13 Tb1 58.0(6)
O21 N13 Tb1 177.9(10)
O19 N13 Tb1 58.6(6)
O24 N14 O23 119.3(12)
O24 N14 O22 121.2(12)
O23 N14 O22 119.4(10)
O24 N14 Tb2 169.1(9)
O23 N14 Tb2 60.7(5)
O22 N14 Tb2 59.2(5)
O31 N15 O33 121.7(11)
O31 N15 O32 119.3(12)
O33 N15 O32 117.8(11)
O35 N16 O36 121.6(12)
O35 N16 O37 119.7(11)
O36 N16 O37 118.7(12)
C2 O1 Cu1 125.6(7)
C2 O1 Tb1 127.2(6)
Cu1 O1 Tb1 103.0(3)
C3 O2 C18 115.9(9)
C3 O2 Tb1 111.7(6)
C18 O2 Tb1 131.0(7)
C7 O3 Cu2 113.8(6)
C15 O4 Cu1 111.2(6)
C15 O4 Tb1 140.3(7)
Cu1 O4 Tb1 97.9(3)
C20 O5 Cu6 122.2(6)
C20 O5 Tb1 130.7(6)
Cu6 O5 Tb1 106.2(3)
C21 O6 C36 114.6(8)
C21 O6 Tb1 117.5(6)
C36 O6 Tb1 127.9(6)
C25 O7 Cu5 112.3(7)
C33 O8 Cu6 109.5(6)
C33 O8 Tb1 143.8(6)
Cu6 O8 Tb1 100.7(3)
C38 O9 Cu3 125.9(6)
C38 O9 Tb2 127.5(6)
Cu3 O9 Tb2 105.2(3)
C39 O10 C54 115.6(8)
C39 O10 Tb2 114.1(6)
C54 O10 Tb2 129.7(6)
C43 O11 Cu2 115.0(6)
C51 O12 Cu3 109.9(6)
C51 O12 Tb2 140.2(6)
Cu3 O12 Tb2 99.9(3)
C56 O13 Cu4 124.3(7)
C56 O13 Tb2 128.4(6)
Cu4 O13 Tb2 106.2(3)
C57 O14 C72 117.3(8)
C57 O14 Tb2 110.5(6)
C72 O14 Tb2 130.8(7)
C61 O15 Cu5 114.2(7)
C69 O16 Cu4 110.4(7)
C69 O16 Tb2 142.1(7)
Cu4 O16 Tb2 99.7(3)
C73 O17 Tb1 92.3(8)
C73 O18 Tb1 92.4(8)
N13 O19 Tb1 94.6(7)
N13 O20 Tb1 95.9(8)
N14 O22 Tb2 94.5(6)
N14 O23 Tb2 93.1(7)
C75 O25 Tb2 94.3(8)
C75 O26 Tb2 94.6(8)
C77 O27 Cu1 117.4(8)
C77 O27 H27 121.3
Cu1 O27 H27 121.3
C78 O28 Cu2 127.2(8)
C78 O28 H28 116.4
Cu2 O28 H28 116.4
C79 O29 Cu3 122.0(7)
C79 O29 H29 119.0
Cu3 O29 H29 119.0
C80 O30 Cu4 119.1(7)
C80 O30 H30 120.4
Cu4 O30 H30 120.4
N15 O31 Cu5 129.2(8)
C81 O34 Cu6 129.6(10)
C81 O34 H34 115.2
Cu6 O34 H34 115.2
C82 O38 H38 109.5
C6 C1 C2 119.3(10)
C6 C1 C7 116.1(10)
C2 C1 C7 124.5(9)
O1 C2 C1 124.9(9)
O1 C2 C3 116.5(10)
C1 C2 C3 118.6(10)
C4 C3 O2 126.2(9)
C4 C3 C2 122.6(11)
O2 C3 C2 111.2(10)
C3 C4 C5 118.2(10)
C3 C4 H4 120.9
C5 C4 H4 120.9
C4 C5 C6 120.3(11)
C4 C5 H5 119.9
C6 C5 H5 119.9
C1 C6 C5 120.9(11)
C1 C6 H6 119.5
C5 C6 H6 119.5
O3 C7 N1 122.0(9)
O3 C7 C1 116.7(9)
N1 C7 C1 121.3(9)
N2 C8 C9 132.5(10)
N2 C8 H8 113.7
C9 C8 H8 113.7
N3 C9 C10 120.8(10)
N3 C9 C8 118.8(9)
C10 C9 C8 120.3(9)
C11 C10 C9 119.6(10)
C11 C10 H10 120.2
C9 C10 H10 120.2
C10 C11 C12 120.3(10)
C10 C11 H11 119.9
C12 C11 H11 119.9
C13 C12 C11 117.1(11)
C13 C12 C14 116.8(10)
C11 C12 C14 125.9(10)
N3 C13 C12 121.3(10)
N3 C13 C15 116.3(9)
C12 C13 C15 122.4(11)
C16 C14 C12 119.8(11)
C16 C14 H14 120.1
C12 C14 H14 120.1
C17 C15 O4 127.0(10)
C17 C15 C13 117.5(10)
O4 C15 C13 115.5(10)
C14 C16 C17 121.8(12)
C14 C16 H16 119.1
C17 C16 H16 119.1
C15 C17 C16 121.7(12)
C15 C17 H17 119.2
C16 C17 H17 119.2
O2 C18 H18A 109.5
O2 C18 H18B 109.5
H18A C18 H18B 109.5
O2 C18 H18C 109.5
H18A C18 H18C 109.5
H18B C18 H18C 109.5
C24 C19 C20 117.7(10)
C24 C19 C25 118.3(10)
C20 C19 C25 124.0(9)
O5 C20 C21 116.7(9)
O5 C20 C19 124.9(10)
C21 C20 C19 118.4(9)
C22 C21 O6 127.2(10)
C22 C21 C20 121.1(10)
O6 C21 C20 111.7(9)
C21 C22 C23 120.4(11)
C21 C22 H22 119.8
C23 C22 H22 119.8
C24 C23 C22 119.4(10)
C24 C23 H23 120.3
C22 C23 H23 120.3
C23 C24 C19 122.7(11)
C23 C24 H24 118.6
C19 C24 H24 118.6
O7 C25 N4 123.1(10)
O7 C25 C19 117.2(9)
N4 C25 C19 119.7(10)
N5 C26 C27 132.4(11)
N5 C26 H26 113.8
C27 C26 H26 113.8
N6 C27 C28 121.2(10)
N6 C27 C26 119.3(10)
C28 C27 C26 119.4(10)
C29 C28 C27 117.7(11)
C29 C28 H28A 121.2
C27 C28 H28A 121.2
C28 C29 C30 122.4(11)
C28 C29 H29A 118.8
C30 C29 H29A 118.8
C29 C30 C32 128.1(10)
C29 C30 C31 115.5(10)
C32 C30 C31 116.3(11)
N6 C31 C30 122.2(10)
N6 C31 C33 115.6(10)
C30 C31 C33 122.2(10)
C34 C32 C30 122.2(10)
C34 C32 H32 118.9
C30 C32 H32 118.9
O8 C33 C35 125.1(10)
O8 C33 C31 117.3(9)
C35 C33 C31 117.6(10)
C32 C34 C35 122.3(10)
C32 C34 H34A 118.8
C35 C34 H34A 118.8
C33 C35 C34 119.3(11)
C33 C35 H35 120.4
C34 C35 H35 120.4
O6 C36 H36A 109.5
O6 C36 H36B 109.5
H36A C36 H36B 109.5
O6 C36 H36C 109.5
H36A C36 H36C 109.5
H36B C36 H36C 109.5
C38 C37 C42 117.5(10)
C38 C37 C43 125.7(10)
C42 C37 C43 116.8(10)
O9 C38 C37 124.6(9)
O9 C38 C39 115.2(9)
C37 C38 C39 120.3(10)
C40 C39 O10 126.9(10)
C40 C39 C38 120.0(10)
O10 C39 C38 113.0(9)
C39 C40 C41 120.1(10)
C39 C40 H40 120.0
C41 C40 H40 120.0
C42 C41 C40 120.5(11)
C42 C41 H41 119.8
C40 C41 H41 119.8
C41 C42 C37 121.6(11)
C41 C42 H42 119.2
C37 C42 H42 119.2
O11 C43 N7 120.2(9)
O11 C43 C37 119.6(9)
N7 C43 C37 120.1(9)
N8 C44 C45 130.7(10)
N8 C44 H44 114.6
C45 C44 H44 114.6
N9 C45 C46 119.6(10)
N9 C45 C44 120.9(9)
C46 C45 C44 119.4(10)
C47 C46 C45 118.9(11)
C47 C46 H46 120.6
C45 C46 H46 120.6
C46 C47 C48 122.2(11)
C46 C47 H47 118.9
C48 C47 H47 118.9
C50 C48 C49 118.8(11)
C50 C48 C47 126.5(11)
C49 C48 C47 114.7(11)
N9 C49 C48 122.3(10)
N9 C49 C51 117.0(9)
C48 C49 C51 120.7(11)
C48 C50 C52 120.4(11)
C48 C50 H50 119.8
C52 C50 H50 119.8
C53 C51 O12 125.2(10)
C53 C51 C49 119.0(10)
O12 C51 C49 115.7(10)
C50 C52 C53 121.6(12)
C50 C52 H52 119.2
C53 C52 H52 119.2
C51 C53 C52 119.4(11)
C51 C53 H53 120.3
C52 C53 H53 120.3
O10 C54 H54A 109.5
O10 C54 H54B 109.5
H54A C54 H54B 109.5
O10 C54 H54C 109.5
H54A C54 H54C 109.5
H54B C54 H54C 109.5
C56 C55 C61 127.0(10)
C56 C55 C60 117.2(10)
C61 C55 C60 115.8(9)
O13 C56 C57 116.9(10)
O13 C56 C55 122.0(10)
C57 C56 C55 121.0(10)
C58 C57 O14 124.8(10)
C58 C57 C56 122.6(10)
O14 C57 C56 112.6(9)
C57 C58 C59 117.2(10)
C57 C58 H58 121.4
C59 C58 H58 121.4
C60 C59 C58 121.4(10)
C60 C59 H59 119.3
C58 C59 H59 119.3
C59 C60 C55 120.5(10)
C59 C60 H60 119.7
C55 C60 H60 119.7
O15 C61 N10 120.2(10)
O15 C61 C55 118.2(9)
N10 C61 C55 121.6(9)
N11 C62 C63 130.1(10)
N11 C62 H62 114.9
C63 C62 H62 114.9
N12 C63 C64 120.6(10)
N12 C63 C62 120.3(10)
C64 C63 C62 119.0(10)
C65 C64 C63 118.2(10)
C65 C64 H64 120.9
C63 C64 H64 120.9
C64 C65 C66 121.6(10)
C64 C65 H65 119.2
C66 C65 H65 119.2
C65 C66 C68 125.2(11)
C65 C66 C67 117.0(10)
C68 C66 C67 117.8(11)
N12 C67 C66 120.7(10)
N12 C67 C69 115.2(9)
C66 C67 C69 124.1(10)
C70 C68 C66 118.0(11)
C70 C68 H68 121.0
C66 C68 H68 121.0
O16 C69 C71 127.7(10)
O16 C69 C67 117.3(9)
C71 C69 C67 115.0(10)
C68 C70 C71 123.4(11)
C68 C70 H70 118.3
C71 C70 H70 118.3
C69 C71 C70 121.6(12)
C69 C71 H71 119.2
C70 C71 H71 119.2
O14 C72 H72A 109.5
O14 C72 H72B 109.5
H72A C72 H72B 109.5
O14 C72 H72C 109.5
H72A C72 H72C 109.5
H72B C72 H72C 109.5
O18 C73 O17 121.8(12)
O18 C73 C74 119.9(14)
O17 C73 C74 118.3(14)
O18 C73 Tb1 61.1(6)
O17 C73 Tb1 60.8(6)
C74 C73 Tb1 176.1(11)
C73 C74 H74A 109.5
C73 C74 H74B 109.5
H74A C74 H74B 109.5
C73 C74 H74C 109.5
H74A C74 H74C 109.5
H74B C74 H74C 109.5
O25 C75 O26 117.4(12)
O25 C75 C76 123.0(14)
O26 C75 C76 119.5(13)
O25 C75 Tb2 58.9(7)
O26 C75 Tb2 58.5(7)
C76 C75 Tb2 177.2(11)
C75 C76 H76A 109.5
C75 C76 H76B 109.5
H76A C76 H76B 109.5
C75 C76 H76C 109.5
H76A C76 H76C 109.5
H76B C76 H76C 109.5
O27 C77 H77A 109.5
O27 C77 H77B 109.5
H77A C77 H77B 109.5
O27 C77 H77C 109.5
H77A C77 H77C 109.5
H77B C77 H77C 109.5
O28 C78 H78A 109.5
O28 C78 H78B 109.5
H78A C78 H78B 109.5
O28 C78 H78C 109.5
H78A C78 H78C 109.5
H78B C78 H78C 109.5
O29 C79 H79A 109.5
O29 C79 H79B 109.5
H79A C79 H79B 109.5
O29 C79 H79C 109.5
H79A C79 H79C 109.5
H79B C79 H79C 109.5
O30 C80 H80A 109.5
O30 C80 H80B 109.5
H80A C80 H80B 109.5
O30 C80 H80C 109.5
H80A C80 H80C 109.5
H80B C80 H80C 109.5
O34 C81 H81A 109.5
O34 C81 H81B 109.5
H81A C81 H81B 109.5
O34 C81 H81C 109.5
H81A C81 H81C 109.5
H81B C81 H81C 109.5
O38 C82 H82A 109.5
O38 C82 H82B 109.5
H82A C82 H82B 109.5
O38 C82 H82C 109.5
H82A C82 H82C 109.5
H82B C82 H82C 109.5

loop_
_geom_bond_atom_site_label_1
_geom_bond_atom_site_label_2
_geom_bond_distance
Cu1 O1 1.875(6)
Cu1 N3 1.925(8)
Cu1 N1 1.943(9)
Cu1 O4 1.965(7)
Cu1 O27 2.330(8)
Cu1 Tb1 3.3443(14)
Cu2 O3 1.910(7)
Cu2 O11 1.911(7)
Cu2 N8 1.967(9)
Cu2 N2 1.981(10)
Cu2 O28 2.237(8)
Cu3 O9 1.869(7)
Cu3 N9 1.938(9)
Cu3 N7 1.939(9)
Cu3 O12 1.987(7)
Cu3 O29 2.333(8)
Cu3 Tb2 3.4021(14)
Cu4 O13 1.867(7)
Cu4 N12 1.927(8)
Cu4 N10 1.931(8)
Cu4 O16 1.964(7)
Cu4 O30 2.348(8)
Cu4 Tb2 3.3880(15)
Cu5 O15 1.924(7)
Cu5 O7 1.936(8)
Cu5 N5 1.940(9)
Cu5 N11 1.988(9)
Cu5 O31 2.223(9)
Cu6 O5 1.879(7)
Cu6 N6 1.929(8)
Cu6 N4 1.936(9)
Cu6 O8 1.974(7)
Cu6 O34 2.370(9)
Cu6 Tb1 3.4140(14)
Tb1 O5 2.373(7)
Tb1 O1 2.381(7)
Tb1 O17 2.441(8)
Tb1 O20 2.441(8)
Tb1 O8 2.444(7)
Tb1 O4 2.450(7)
Tb1 O18 2.450(8)
Tb1 O19 2.453(8)
Tb1 O6 2.731(7)
Tb1 C73 2.796(13)
Tb1 N13 2.865(12)
Tb1 O2 2.881(7)
Tb2 O13 2.355(7)
Tb2 O9 2.394(7)
Tb2 O26 2.423(8)
Tb2 O25 2.433(8)
Tb2 O12 2.439(7)
Tb2 O16 2.450(7)
Tb2 O22 2.468(8)
Tb2 O23 2.502(7)
Tb2 O10 2.778(7)
Tb2 C75 2.833(14)
Tb2 N14 2.864(10)
Tb2 O14 2.893(7)
N1 C7 1.343(13)
N1 N2 1.392(11)
N2 C8 1.302(13)
N3 C9 1.331(12)
N3 C13 1.356(13)
N4 C25 1.359(13)
N4 N5 1.402(12)
N5 C26 1.296(13)
N6 C27 1.320(13)
N6 C31 1.341(12)
N7 C43 1.372(13)
N7 N8 1.387(11)
N8 C44 1.316(13)
N9 C45 1.324(12)
N9 C49 1.336(14)
N10 C61 1.362(12)
N10 N11 1.382(11)
N11 C62 1.299(13)
N12 C63 1.307(13)
N12 C67 1.375(12)
N13 O20 1.271(14)
N13 O21 1.293(14)
N13 O19 1.297(14)
N14 O24 1.258(13)
N14 O23 1.263(13)
N14 O22 1.272(13)
N15 O31 1.229(13)
N15 O33 1.240(13)
N15 O32 1.248(13)
N16 O35 1.251(13)
N16 O36 1.262(13)
N16 O37 1.287(13)
O1 C2 1.338(13)
O2 C3 1.383(13)
O2 C18 1.437(11)
O3 C7 1.266(12)
O4 C15 1.344(12)
O5 C20 1.324(12)
O6 C21 1.381(12)
O6 C36 1.447(13)
O7 C25 1.260(12)
O8 C33 1.334(12)
O9 C38 1.345(12)
O10 C39 1.379(12)
O10 C54 1.442(11)
O11 C43 1.262(12)
O12 C51 1.355(12)
O13 C56 1.346(12)
O14 C57 1.390(12)
O14 C72 1.433(12)
O15 C61 1.279(12)
O16 C69 1.327(12)
O17 C73 1.270(16)
O18 C73 1.249(15)
O25 C75 1.280(15)
O26 C75 1.286(15)
O27 C77 1.435(17)
O27 H27 0.9500
O28 C78 1.421(15)
O28 H28 0.9500
O29 C79 1.403(13)
O29 H29 0.9500
O30 C80 1.429(14)
O30 H30 0.9500
O34 C81 1.428(15)
O34 H34 0.9500
O38 C82 1.46(2)
O38 H38 0.8400
C1 C6 1.380(15)
C1 C2 1.390(15)
C1 C7 1.507(14)
C2 C3 1.419(13)
C3 C4 1.365(15)
C4 C5 1.389(15)
C4 H4 0.9500
C5 C6 1.412(14)
C5 H5 0.9500
C6 H6 0.9500
C8 C9 1.439(15)
C8 H8 0.9500
C9 C10 1.406(14)
C10 C11 1.362(15)
C10 H10 0.9500
C11 C12 1.416(15)
C11 H11 0.9500
C12 C13 1.410(14)
C12 C14 1.423(17)
C13 C15 1.434(14)
C14 C16 1.362(16)
C14 H14 0.9500
C15 C17 1.338(16)
C16 C17 1.401(15)
C16 H16 0.9500
C17 H17 0.9500
C18 H18A 0.9800
C18 H18B 0.9800
C18 H18C 0.9800
C19 C24 1.393(14)
C19 C20 1.431(14)
C19 C25 1.489(14)
C20 C21 1.411(15)
C21 C22 1.352(14)
C22 C23 1.402(15)
C22 H22 0.9500
C23 C24 1.351(15)
C23 H23 0.9500
C24 H24 0.9500
C26 C27 1.460(14)
C26 H26 0.9500
C27 C28 1.422(15)
C28 C29 1.368(15)
C28 H28A 0.9500
C29 C30 1.395(16)
C29 H29A 0.9500
C30 C32 1.404(15)
C30 C31 1.425(15)
C31 C33 1.444(15)
C32 C34 1.345(16)
C32 H32 0.9500
C33 C35 1.395(14)
C34 C35 1.414(15)
C34 H34A 0.9500
C35 H35 0.9500
C36 H36A 0.9800
C36 H36B 0.9800
C36 H36C 0.9800
C37 C38 1.390(14)
C37 C42 1.420(15)
C37 C43 1.481(13)
C38 C39 1.420(14)
C39 C40 1.367(15)
C40 C41 1.389(15)
C40 H40 0.9500
C41 C42 1.357(15)
C41 H41 0.9500
C42 H42 0.9500
C44 C45 1.437(15)
C44 H44 0.9500
C45 C46 1.430(14)
C46 C47 1.345(16)
C46 H46 0.9500
C47 C48 1.433(16)
C47 H47 0.9500
C48 C50 1.364(16)
C48 C49 1.416(14)
C49 C51 1.458(14)
C50 C52 1.394(17)
C50 H50 0.9500
C51 C53 1.343(15)
C52 C53 1.429(15)
C52 H52 0.9500
C53 H53 0.9500
C54 H54A 0.9800
C54 H54B 0.9800
C54 H54C 0.9800
C55 C56 1.402(15)
C55 C61 1.422(15)
C55 C60 1.442(14)
C56 C57 1.399(15)
C57 C58 1.363(15)
C58 C59 1.442(15)
C58 H58 0.9500
C59 C60 1.373(15)
C59 H59 0.9500
C60 H60 0.9500
C62 C63 1.460(14)
C62 H62 0.9500
C63 C64 1.420(14)
C64 C65 1.387(15)
C64 H64 0.9500
C65 C66 1.389(15)
C65 H65 0.9500
C66 C68 1.407(15)
C66 C67 1.411(15)
C67 C69 1.434(15)
C68 C70 1.370(17)
C68 H68 0.9500
C69 C71 1.364(14)
C70 C71 1.402(16)
C70 H70 0.9500
C71 H71 0.9500
C72 H72A 0.9800
C72 H72B 0.9800
C72 H72C 0.9800
C73 C74 1.467(17)
C74 H74A 0.9800
C74 H74B 0.9800
C74 H74C 0.9800
C75 C76 1.442(18)
C76 H76A 0.9800
C76 H76B 0.9800
C76 H76C 0.9800
C77 H77A 0.9800
C77 H77B 0.9800
C77 H77C 0.9800
C78 H78A 0.9800
C78 H78B 0.9800
C78 H78C 0.9800
C79 H79A 0.9800
C79 H79B 0.9800
C79 H79C 0.9800
C80 H80A 0.9800
C80 H80B 0.9800
C80 H80C 0.9800
C81 H81A 0.9800
C81 H81B 0.9800
C81 H81C 0.9800
C82 H82A 0.9800
C82 H82B 0.9800
C82 H82C 0.9800

loop_
_geom_torsion_atom_site_label_1
_geom_torsion_atom_site_label_2
_geom_torsion_atom_site_label_3
_geom_torsion_atom_site_label_4
_geom_torsion
O1 Cu1 N1 C7 -5.8(9)
N3 Cu1 N1 C7 -174.4(8)
O4 Cu1 N1 C7 -90(2)
O27 Cu1 N1 C7 90.6(8)
Tb1 Cu1 N1 C7 -38.8(9)
O1 Cu1 N1 N2 170.1(7)
N3 Cu1 N1 N2 1.5(8)
O4 Cu1 N1 N2 85(2)
O27 Cu1 N1 N2 -93.6(7)
Tb1 Cu1 N1 N2 137.1(6)
C7 N1 N2 C8 178.7(10)
Cu1 N1 N2 C8 2.3(13)
C7 N1 N2 Cu2 -3.9(10)
Cu1 N1 N2 Cu2 179.7(4)
O3 Cu2 N2 C8 -178.4(10)
O11 Cu2 N2 C8 -4.7(10)
N8 Cu2 N2 C8 -95.9(16)
O28 Cu2 N2 C8 88.8(9)
O3 Cu2 N2 N1 4.4(6)
O11 Cu2 N2 N1 178.0(6)
N8 Cu2 N2 N1 86.8(15)
O28 Cu2 N2 N1 -88.5(7)
O1 Cu1 N3 C9 -138.9(12)
N1 Cu1 N3 C9 -6.5(9)
O4 Cu1 N3 C9 -176.8(9)
O27 Cu1 N3 C9 91.6(9)
Tb1 Cu1 N3 C9 -146.5(8)
O1 Cu1 N3 C13 45.7(17)
N1 Cu1 N3 C13 178.2(7)
O4 Cu1 N3 C13 7.9(7)
O27 Cu1 N3 C13 -83.7(7)
Tb1 Cu1 N3 C13 38.2(8)
O5 Cu6 N4 C25 -17.9(9)
N6 Cu6 N4 C25 176.0(9)
O8 Cu6 N4 C25 -97(3)
O34 Cu6 N4 C25 69.4(9)
Tb1 Cu6 N4 C25 -37.7(10)
O5 Cu6 N4 N5 168.8(8)
N6 Cu6 N4 N5 2.7(9)
O8 Cu6 N4 N5 90(3)
O34 Cu6 N4 N5 -103.8(8)
Tb1 Cu6 N4 N5 149.0(6)
C25 N4 N5 C26 -176.0(10)
Cu6 N4 N5 C26 -1.7(14)
C25 N4 N5 Cu5 -4.3(10)
Cu6 N4 N5 Cu5 169.9(5)
O15 Cu5 N5 C26 -12.5(10)
O7 Cu5 N5 C26 177.7(10)
N11 Cu5 N5 C26 -91.4(17)
O31 Cu5 N5 C26 80.6(10)
O15 Cu5 N5 N4 176.0(7)
O7 Cu5 N5 N4 6.2(7)
N11 Cu5 N5 N4 97.1(16)
O31 Cu5 N5 N4 -90.9(7)
O5 Cu6 N6 C27 -125.3(12)
N4 Cu6 N6 C27 -1.8(9)
O8 Cu6 N6 C27 -176.1(9)
O34 Cu6 N6 C27 91.9(9)
Tb1 Cu6 N6 C27 -152.4(8)
O5 Cu6 N6 C31 56.8(15)
N4 Cu6 N6 C31 -179.7(7)
O8 Cu6 N6 C31 6.0(7)
O34 Cu6 N6 C31 -86.0(7)
Tb1 Cu6 N6 C31 29.7(8)
O9 Cu3 N7 C43 -11.1(9)
N9 Cu3 N7 C43 -177.9(8)
O12 Cu3 N7 C43 -88(2)
O29 Cu3 N7 C43 88.0(9)
Tb2 Cu3 N7 C43 -38.3(10)
O9 Cu3 N7 N8 175.5(7)
N9 Cu3 N7 N8 8.6(8)
O12 Cu3 N7 N8 99(2)
O29 Cu3 N7 N8 -85.4(7)
Tb2 Cu3 N7 N8 148.3(6)
C43 N7 N8 C44 176.2(10)
Cu3 N7 N8 C44 -9.5(13)
C43 N7 N8 Cu2 -5.4(10)
Cu3 N7 N8 Cu2 169.0(4)
O3 Cu2 N8 C44 0.3(9)
O11 Cu2 N8 C44 -173.8(9)
N2 Cu2 N8 C44 -80.1(17)
O28 Cu2 N8 C44 95.2(9)
O3 Cu2 N8 N7 -178.1(6)
O11 Cu2 N8 N7 7.7(6)
N2 Cu2 N8 N7 101.4(15)
O28 Cu2 N8 N7 -83.3(7)
O9 Cu3 N9 C45 -130.3(12)
N7 Cu3 N9 C45 -3.5(9)
O12 Cu3 N9 C45 -175.2(9)
O29 Cu3 N9 C45 92.0(9)
Tb2 Cu3 N9 C45 -147.8(7)
O9 Cu3 N9 C49 51.3(16)
N7 Cu3 N9 C49 178.1(7)
O12 Cu3 N9 C49 6.4(7)
O29 Cu3 N9 C49 -86.4(7)
Tb2 Cu3 N9 C49 33.8(8)
O13 Cu4 N10 C61 -6.3(8)
N12 Cu4 N10 C61 -172.7(8)
O16 Cu4 N10 C61 -86.6(19)
O30 Cu4 N10 C61 92.4(8)
Tb2 Cu4 N10 C61 -35.2(9)
O13 Cu4 N10 N11 165.0(7)
N12 Cu4 N10 N11 -1.4(8)
O16 Cu4 N10 N11 84.7(19)
O30 Cu4 N10 N11 -96.3(7)
Tb2 Cu4 N10 N11 136.1(6)
C61 N10 N11 C62 177.4(9)
Cu4 N10 N11 C62 5.1(13)
C61 N10 N11 Cu5 -4.7(10)
Cu4 N10 N11 Cu5 -177.0(4)
O15 Cu5 N11 C62 -173.9(9)
O7 Cu5 N11 C62 -4.3(9)
N5 Cu5 N11 C62 -92.9(17)
O31 Cu5 N11 C62 95.0(9)
O15 Cu5 N11 N10 8.2(6)
O7 Cu5 N11 N10 177.8(6)
N5 Cu5 N11 N10 89.2(16)
O31 Cu5 N11 N10 -82.9(7)
O13 Cu4 N12 C63 -131.3(11)
N10 Cu4 N12 C63 -4.6(9)
O16 Cu4 N12 C63 -173.8(9)
O30 Cu4 N12 C63 94.8(9)
Tb2 Cu4 N12 C63 -146.0(8)
O13 Cu4 N12 C67 51.9(14)
N10 Cu4 N12 C67 178.6(7)
O16 Cu4 N12 C67 9.3(7)
O30 Cu4 N12 C67 -82.1(7)
Tb2 Cu4 N12 C67 37.1(7)
O5 Tb1 N13 O20 67.3(9)
O1 Tb1 N13 O20 150.7(6)
O17 Tb1 N13 O20 -36.5(7)
O8 Tb1 N13 O20 -111.0(8)
O4 Tb1 N13 O20 96.1(7)
O18 Tb1 N13 O20 -85.6(7)
O19 Tb1 N13 O20 -174.4(11)
O6 Tb1 N13 O20 30.3(7)
C73 Tb1 N13 O20 -61.1(7)
O2 Tb1 N13 O20 -154.6(6)
O5 Tb1 N13 O21 18(30)
O1 Tb1 N13 O21 101(30)
O17 Tb1 N13 O21 -86(30)
O20 Tb1 N13 O21 -49(29)
O8 Tb1 N13 O21 -160(29)
O4 Tb1 N13 O21 47(30)
O18 Tb1 N13 O21 -135(30)
O19 Tb1 N13 O21 136(30)
O6 Tb1 N13 O21 -19(30)
C73 Tb1 N13 O21 -110(30)
O2 Tb1 N13 O21 156(30)
O5 Tb1 N13 O19 -118.2(7)
O1 Tb1 N13 O19 -34.9(7)
O17 Tb1 N13 O19 137.9(7)
O20 Tb1 N13 O19 174.4(11)
O8 Tb1 N13 O19 63.4(10)
O4 Tb1 N13 O19 -89.5(7)
O18 Tb1 N13 O19 88.8(7)
O6 Tb1 N13 O19 -155.3(7)
C73 Tb1 N13 O19 113.3(7)
O2 Tb1 N13 O19 19.8(7)
O13 Tb2 N14 O24 55(5)
O9 Tb2 N14 O24 -34(6)
O26 Tb2 N14 O24 179(5)
O25 Tb2 N14 O24 -132(5)
O12 Tb2 N14 O24 154(5)
O16 Tb2 N14 O24 3(5)
O22 Tb2 N14 O24 -95(5)
O23 Tb2 N14 O24 93(5)
O10 Tb2 N14 O24 -64(5)
C75 Tb2 N14 O24 -157(5)
O14 Tb2 N14 O24 110(5)
O13 Tb2 N14 O23 -37.9(7)
O9 Tb2 N14 O23 -127.5(7)
O26 Tb2 N14 O23 85.4(7)
O25 Tb2 N14 O23 134.3(6)
O12 Tb2 N14 O23 60.4(10)
O16 Tb2 N14 O23 -90.7(7)
O22 Tb2 N14 O23 171.4(11)
O10 Tb2 N14 O23 -156.7(6)
C75 Tb2 N14 O23 110.3(7)
O14 Tb2 N14 O23 17.3(6)
O13 Tb2 N14 O22 150.7(6)
O9 Tb2 N14 O22 61.1(9)
O26 Tb2 N14 O22 -85.9(7)
O25 Tb2 N14 O22 -37.1(7)
O12 Tb2 N14 O22 -110.9(8)
O16 Tb2 N14 O22 98.0(7)
O23 Tb2 N14 O22 -171.4(11)
O10 Tb2 N14 O22 31.9(6)
C75 Tb2 N14 O22 -61.1(7)
O14 Tb2 N14 O22 -154.1(6)
N3 Cu1 O1 C2 148.8(12)
N1 Cu1 O1 C2 16.5(8)
O4 Cu1 O1 C2 -173.2(8)
O27 Cu1 O1 C2 -81.8(8)
Tb1 Cu1 O1 C2 158.2(9)
N3 Cu1 O1 Tb1 -9.4(14)
N1 Cu1 O1 Tb1 -141.8(3)
O4 Cu1 O1 Tb1 28.6(3)
O27 Cu1 O1 Tb1 119.9(3)
O5 Tb1 O1 C2 -100.8(8)
O17 Tb1 O1 C2 -46.2(11)
O20 Tb1 O1 C2 133.1(7)
O8 Tb1 O1 C2 -33.7(7)
O4 Tb1 O1 C2 177.1(8)
O18 Tb1 O1 C2 33.9(9)
O19 Tb1 O1 C2 101.8(8)
O6 Tb1 O1 C2 -139.0(7)
C73 Tb1 O1 C2 8.1(11)
N13 Tb1 O1 C2 116.8(8)
O2 Tb1 O1 C2 37.7(7)
O5 Tb1 O1 Cu1 56.9(3)
O17 Tb1 O1 Cu1 111.6(6)
O20 Tb1 O1 Cu1 -69.1(4)
O8 Tb1 O1 Cu1 124.0(3)
O4 Tb1 O1 Cu1 -25.1(3)
O18 Tb1 O1 Cu1 -168.4(3)
O19 Tb1 O1 Cu1 -100.5(3)
O6 Tb1 O1 Cu1 18.8(4)
C73 Tb1 O1 Cu1 165.9(6)
N13 Tb1 O1 Cu1 -85.4(4)
O2 Tb1 O1 Cu1 -164.6(4)
O5 Tb1 O2 C3 12.6(7)
O1 Tb1 O2 C3 -31.3(6)
O17 Tb1 O2 C3 120.3(6)
O20 Tb1 O2 C3 -153.9(6)
O8 Tb1 O2 C3 59.3(6)
O4 Tb1 O2 C3 -69.3(7)
O18 Tb1 O2 C3 145.4(7)
O19 Tb1 O2 C3 -132.2(7)
O6 Tb1 O2 C3 -6(2)
C73 Tb1 O2 C3 132.8(7)
N13 Tb1 O2 C3 -141.9(7)
O5 Tb1 O2 C18 -153.7(8)
O1 Tb1 O2 C18 162.4(9)
O17 Tb1 O2 C18 -46.0(9)
O20 Tb1 O2 C18 39.8(9)
O8 Tb1 O2 C18 -107.0(9)
O4 Tb1 O2 C18 124.4(8)
O18 Tb1 O2 C18 -20.9(8)
O19 Tb1 O2 C18 61.4(9)
O6 Tb1 O2 C18 -172.3(16)
C73 Tb1 O2 C18 -33.5(9)
N13 Tb1 O2 C18 51.8(9)
O11 Cu2 O3 C7 -107(3)
N8 Cu2 O3 C7 -170.1(7)
N2 Cu2 O3 C7 -4.1(7)
O28 Cu2 O3 C7 91.2(8)
O1 Cu1 O4 C15 -179.7(7)
N3 Cu1 O4 C15 -9.2(7)
N1 Cu1 O4 C15 -94.0(19)
O27 Cu1 O4 C15 85.1(7)
Tb1 Cu1 O4 C15 -152.5(8)
O1 Cu1 O4 Tb1 -27.2(3)
N3 Cu1 O4 Tb1 143.3(3)
N1 Cu1 O4 Tb1 58.4(19)
O27 Cu1 O4 Tb1 -122.5(3)
O5 Tb1 O4 C15 84.2(10)
O1 Tb1 O4 C15 161.0(11)
O17 Tb1 O4 C15 4.2(11)
O20 Tb1 O4 C15 -52.2(10)
O8 Tb1 O4 C15 118.5(10)
O18 Tb1 O4 C15 -82.0(11)
O19 Tb1 O4 C15 -106.8(10)
O6 Tb1 O4 C15 22.6(10)
C73 Tb1 O4 C15 -30.7(13)
N13 Tb1 O4 C15 -78.9(10)
O2 Tb1 O4 C15 -164.2(10)
O5 Tb1 O4 Cu1 -53.4(3)
O1 Tb1 O4 Cu1 23.5(3)
O17 Tb1 O4 Cu1 -133.4(3)
O20 Tb1 O4 Cu1 170.2(3)
O8 Tb1 O4 Cu1 -19.1(4)
O18 Tb1 O4 Cu1 140.5(5)
O19 Tb1 O4 Cu1 115.6(3)
O6 Tb1 O4 Cu1 -115.0(3)
C73 Tb1 O4 Cu1 -168.3(7)
N13 Tb1 O4 Cu1 143.5(4)
O2 Tb1 O4 Cu1 58.2(3)
N6 Cu6 O5 C20 155.3(11)
N4 Cu6 O5 C20 31.7(9)
O8 Cu6 O5 C20 -153.9(8)
O34 Cu6 O5 C20 -60.3(8)
Tb1 Cu6 O5 C20 -170.2(10)
N6 Cu6 O5 Tb1 -34.6(14)
N4 Cu6 O5 Tb1 -158.1(4)
O8 Cu6 O5 Tb1 16.3(3)
O34 Cu6 O5 Tb1 109.9(4)
O1 Tb1 O5 C20 -119.8(9)
O17 Tb1 O5 C20 80.4(9)
O20 Tb1 O5 C20 7.1(10)
O8 Tb1 O5 C20 154.6(10)
O4 Tb1 O5 C20 -52.9(9)
O18 Tb1 O5 C20 116.3(9)
O19 Tb1 O5 C20 -73.3(11)
O6 Tb1 O5 C20 20.3(8)
C73 Tb1 O5 C20 95.7(9)
N13 Tb1 O5 C20 -24.5(12)
O2 Tb1 O5 C20 -157.1(8)
O1 Tb1 O5 Cu6 71.2(3)
O17 Tb1 O5 Cu6 -88.6(4)
O20 Tb1 O5 Cu6 -161.9(3)
O8 Tb1 O5 Cu6 -14.4(3)
O4 Tb1 O5 Cu6 138.1(4)
O18 Tb1 O5 Cu6 -52.7(6)
O19 Tb1 O5 Cu6 117.7(5)
O6 Tb1 O5 Cu6 -148.7(5)
C73 Tb1 O5 Cu6 -73.3(5)
N13 Tb1 O5 Cu6 166.5(5)
O2 Tb1 O5 Cu6 33.9(4)
O5 Tb1 O6 C21 -17.8(7)
O1 Tb1 O6 C21 25.6(7)
O17 Tb1 O6 C21 -127.0(7)
O20 Tb1 O6 C21 151.4(7)
O8 Tb1 O6 C21 -61.0(7)
O4 Tb1 O6 C21 67.7(7)
O18 Tb1 O6 C21 -147.9(7)
O19 Tb1 O6 C21 125.5(7)
C73 Tb1 O6 C21 -136.8(7)
N13 Tb1 O6 C21 137.8(7)
O2 Tb1 O6 C21 2(2)
O5 Tb1 O6 C36 162.0(9)
O1 Tb1 O6 C36 -154.6(8)
O17 Tb1 O6 C36 52.8(8)
O20 Tb1 O6 C36 -28.8(8)
O8 Tb1 O6 C36 118.8(8)
O4 Tb1 O6 C36 -112.5(9)
O18 Tb1 O6 C36 31.9(9)
O19 Tb1 O6 C36 -54.8(9)
C73 Tb1 O6 C36 43.0(9)
N13 Tb1 O6 C36 -42.4(9)
O2 Tb1 O6 C36 -178.2(15)
O15 Cu5 O7 C25 -89.0(18)
N5 Cu5 O7 C25 -7.1(7)
N11 Cu5 O7 C25 -172.6(7)
O31 Cu5 O7 C25 91.9(7)
O5 Cu6 O8 C33 -175.1(7)
N6 Cu6 O8 C33 -8.0(7)
N4 Cu6 O8 C33 -95(3)
O34 Cu6 O8 C33 98.1(7)
Tb1 Cu6 O8 C33 -159.7(8)
O5 Cu6 O8 Tb1 -15.4(3)
N6 Cu6 O8 Tb1 151.7(3)
N4 Cu6 O8 Tb1 64(3)
O34 Cu6 O8 Tb1 -102.2(3)
O5 Tb1 O8 C33 159.8(12)
O1 Tb1 O8 C33 84.6(11)
O17 Tb1 O8 C33 -100.8(11)
O20 Tb1 O8 C33 -75.3(13)
O4 Tb1 O8 C33 122.8(11)
O18 Tb1 O8 C33 -46.1(11)
O19 Tb1 O8 C33 12.1(13)
O6 Tb1 O8 C33 -160.1(11)
C73 Tb1 O8 C33 -73.1(12)
N13 Tb1 O8 C33 -21.3(15)
O2 Tb1 O8 C33 26.6(11)
O5 Tb1 O8 Cu6 13.3(3)
O1 Tb1 O8 Cu6 -61.9(3)
O17 Tb1 O8 Cu6 112.8(3)
O20 Tb1 O8 Cu6 138.3(4)
O4 Tb1 O8 Cu6 -23.6(4)
O18 Tb1 O8 Cu6 167.5(4)
O19 Tb1 O8 Cu6 -134.3(3)
O6 Tb1 O8 Cu6 53.5(3)
C73 Tb1 O8 Cu6 140.5(4)
N13 Tb1 O8 Cu6 -167.7(6)
O2 Tb1 O8 Cu6 -119.8(3)
N9 Cu3 O9 C38 145.2(12)
N7 Cu3 O9 C38 18.4(9)
O12 Cu3 O9 C38 -169.7(9)
O29 Cu3 O9 C38 -77.6(9)
Tb2 Cu3 O9 C38 167.4(10)
N9 Cu3 O9 Tb2 -22.2(14)
N7 Cu3 O9 Tb2 -149.0(3)
O12 Cu3 O9 Tb2 22.9(3)
O29 Cu3 O9 Tb2 115.0(3)
O13 Tb2 O9 C38 -104.0(8)
O26 Tb2 O9 C38 129.5(8)
O25 Tb2 O9 C38 97.6(8)
O12 Tb2 O9 C38 172.4(9)
O16 Tb2 O9 C38 -38.8(8)
O22 Tb2 O9 C38 25.3(9)
O23 Tb2 O9 C38 -51.0(11)
O10 Tb2 O9 C38 31.6(8)
C75 Tb2 O9 C38 110.9(9)
N14 Tb2 O9 C38 -3.5(11)
O14 Tb2 O9 C38 -142.4(8)
O13 Tb2 O9 Cu3 63.1(3)
O26 Tb2 O9 Cu3 -63.4(5)
O25 Tb2 O9 Cu3 -95.3(3)
O12 Tb2 O9 Cu3 -20.5(3)
O16 Tb2 O9 Cu3 128.3(3)
O22 Tb2 O9 Cu3 -167.7(3)
O23 Tb2 O9 Cu3 116.1(5)
O10 Tb2 O9 Cu3 -161.3(4)
C75 Tb2 O9 Cu3 -82.1(4)
N14 Tb2 O9 Cu3 163.6(4)
O14 Tb2 O9 Cu3 24.7(4)
O13 Tb2 O10 C39 22.8(7)
O9 Tb2 O10 C39 -26.9(6)
O26 Tb2 O10 C39 -154.1(6)
O25 Tb2 O10 C39 -129.0(7)
O12 Tb2 O10 C39 -64.4(7)
O16 Tb2 O10 C39 63.9(6)
O22 Tb2 O10 C39 147.6(7)
O23 Tb2 O10 C39 122.0(6)
C75 Tb2 O10 C39 -141.2(7)
N14 Tb2 O10 C39 133.1(7)
O14 Tb2 O10 C39 33(2)
O13 Tb2 O10 C54 -148.0(8)
O9 Tb2 O10 C54 162.3(9)
O26 Tb2 O10 C54 35.1(9)
O25 Tb2 O10 C54 60.2(8)
O12 Tb2 O10 C54 124.8(8)
O16 Tb2 O10 C54 -106.9(8)
O22 Tb2 O10 C54 -23.2(8)
O23 Tb2 O10 C54 -48.8(9)
C75 Tb2 O10 C54 48.0(8)
N14 Tb2 O10 C54 -37.7(8)
O14 Tb2 O10 C54 -138.2(18)
O3 Cu2 O11 C43 -73(3)
N8 Cu2 O11 C43 -9.0(7)
N2 Cu2 O11 C43 -174.8(7)
O28 Cu2 O11 C43 88.8(8)
O9 Cu3 O12 C51 -175.3(7)
N9 Cu3 O12 C51 -6.9(7)
N7 Cu3 O12 C51 -98(2)
O29 Cu3 O12 C51 86.4(7)
Tb2 Cu3 O12 C51 -153.3(8)
O9 Cu3 O12 Tb2 -22.0(3)
N9 Cu3 O12 Tb2 146.4(3)
N7 Cu3 O12 Tb2 55(2)
O29 Cu3 O12 Tb2 -120.3(3)
O13 Tb2 O12 C51 77.8(11)
O9 Tb2 O12 C51 157.5(11)
O26 Tb2 O12 C51 -52.1(11)
O25 Tb2 O12 C51 -106.9(11)
O16 Tb2 O12 C51 114.2(10)
O22 Tb2 O12 C51 -84.2(12)
O23 Tb2 O12 C51 4.4(12)
O10 Tb2 O12 C51 -167.4(10)
C75 Tb2 O12 C51 -79.3(11)
N14 Tb2 O12 C51 -27.7(14)
O14 Tb2 O12 C51 19.0(10)
O13 Tb2 O12 Cu3 -60.9(3)
O9 Tb2 O12 Cu3 18.8(3)
O26 Tb2 O12 Cu3 169.2(3)
O25 Tb2 O12 Cu3 114.4(3)
O16 Tb2 O12 Cu3 -24.5(4)
O22 Tb2 O12 Cu3 137.1(5)
O23 Tb2 O12 Cu3 -134.2(3)
O10 Tb2 O12 Cu3 53.9(3)
C75 Tb2 O12 Cu3 142.0(4)
N14 Tb2 O12 Cu3 -166.4(6)
O14 Tb2 O12 Cu3 -119.7(3)
N12 Cu4 O13 C56 149.9(11)
N10 Cu4 O13 C56 23.3(8)
O16 Cu4 O13 C56 -167.4(8)
O30 Cu4 O13 C56 -76.5(8)
Tb2 Cu4 O13 C56 168.7(9)
N12 Cu4 O13 Tb2 -18.9(13)
N10 Cu4 O13 Tb2 -145.4(3)
O16 Cu4 O13 Tb2 23.9(3)
O30 Cu4 O13 Tb2 114.7(3)
O9 Tb2 O13 C56 -104.5(8)
O26 Tb2 O13 C56 30.2(9)
O25 Tb2 O13 C56 -49.0(11)
O12 Tb2 O13 C56 -38.6(8)
O16 Tb2 O13 C56 170.8(9)
O22 Tb2 O13 C56 129.9(8)
O23 Tb2 O13 C56 97.8(8)
O10 Tb2 O13 C56 -146.3(7)
C75 Tb2 O13 C56 4.0(11)
N14 Tb2 O13 C56 113.5(8)
O14 Tb2 O13 C56 34.9(7)
O9 Tb2 O13 Cu4 63.6(3)
O26 Tb2 O13 Cu4 -161.6(3)
O25 Tb2 O13 Cu4 119.2(5)
O12 Tb2 O13 Cu4 129.5(3)
O16 Tb2 O13 Cu4 -21.1(3)
O22 Tb2 O13 Cu4 -62.0(5)
O23 Tb2 O13 Cu4 -94.1(3)
O10 Tb2 O13 Cu4 21.8(4)
C75 Tb2 O13 Cu4 172.2(5)
N14 Tb2 O13 Cu4 -78.4(4)
O14 Tb2 O13 Cu4 -157.0(4)
O13 Tb2 O14 C57 -29.1(6)
O9 Tb2 O14 C57 16.8(7)
O26 Tb2 O14 C57 146.8(7)
O25 Tb2 O14 C57 121.2(6)
O12 Tb2 O14 C57 59.6(6)
O16 Tb2 O14 C57 -69.8(6)
O22 Tb2 O14 C57 -152.3(6)
O23 Tb2 O14 C57 -131.8(7)
O10 Tb2 O14 C57 -40(2)
C75 Tb2 O14 C57 134.2(7)
N14 Tb2 O14 C57 -140.1(6)
O13 Tb2 O14 C72 164.9(10)
O9 Tb2 O14 C72 -149.1(9)
O26 Tb2 O14 C72 -19.2(9)
O25 Tb2 O14 C72 -44.8(9)
O12 Tb2 O14 C72 -106.3(9)
O16 Tb2 O14 C72 124.2(9)
O22 Tb2 O14 C72 41.7(9)
O23 Tb2 O14 C72 62.2(9)
O10 Tb2 O14 C72 154.5(18)
C75 Tb2 O14 C72 -31.8(9)
N14 Tb2 O14 C72 54.0(9)
O7 Cu5 O15 C61 -95.8(18)
N5 Cu5 O15 C61 -176.3(7)
N11 Cu5 O15 C61 -10.5(7)
O31 Cu5 O15 C61 83.2(7)
O13 Cu4 O16 C69 -178.9(7)
N12 Cu4 O16 C69 -10.3(7)
N10 Cu4 O16 C69 -97.3(18)
O30 Cu4 O16 C69 83.7(6)
Tb2 Cu4 O16 C69 -156.6(8)
O13 Cu4 O16 Tb2 -22.3(3)
N12 Cu4 O16 Tb2 146.3(3)
N10 Cu4 O16 Tb2 59.3(18)
O30 Cu4 O16 Tb2 -119.7(3)
O13 Tb2 O16 C69 162.1(11)
O9 Tb2 O16 C69 82.8(10)
O26 Tb2 O16 C69 -82.4(11)
O25 Tb2 O16 C69 5.8(12)
O12 Tb2 O16 C69 121.7(10)
O22 Tb2 O16 C69 -49.0(10)
O23 Tb2 O16 C69 -103.2(10)
O10 Tb2 O16 C69 23.0(10)
C75 Tb2 O16 C69 -32.2(13)
N14 Tb2 O16 C69 -75.8(10)
O14 Tb2 O16 C69 -160.3(10)
O13 Tb2 O16 Cu4 19.4(3)
O9 Tb2 O16 Cu4 -59.9(3)
O26 Tb2 O16 Cu4 134.9(4)
O25 Tb2 O16 Cu4 -136.8(3)
O12 Tb2 O16 Cu4 -21.0(4)
O22 Tb2 O16 Cu4 168.3(3)
O23 Tb2 O16 Cu4 114.1(3)
O10 Tb2 O16 Cu4 -119.7(3)
C75 Tb2 O16 Cu4 -174.9(6)
N14 Tb2 O16 Cu4 141.5(4)
O14 Tb2 O16 Cu4 57.0(3)
O5 Tb1 O17 C73 148.3(8)
O1 Tb1 O17 C73 97.4(9)
O20 Tb1 O17 C73 -82.0(8)
O8 Tb1 O17 C73 84.8(8)
O4 Tb1 O17 C73 -139.2(7)
O18 Tb1 O17 C73 -1.4(7)
O19 Tb1 O17 C73 -46.7(8)
O6 Tb1 O17 C73 -157.9(8)
N13 Tb1 O17 C73 -66.3(8)
O2 Tb1 O17 C73 28.3(8)
O5 Tb1 O18 C73 -45.2(9)
O1 Tb1 O18 C73 -147.4(7)
O17 Tb1 O18 C73 1.5(7)
O20 Tb1 O18 C73 84.9(8)
O8 Tb1 O18 C73 -80.1(8)
O4 Tb1 O18 C73 115.2(8)
O19 Tb1 O18 C73 140.0(8)
O6 Tb1 O18 C73 25.5(8)
N13 Tb1 O18 C73 112.2(8)
O2 Tb1 O18 C73 -150.7(8)
O20 N13 O19 Tb1 5.3(11)
O21 N13 O19 Tb1 -178.2(11)
O5 Tb1 O19 N13 103.1(8)
O1 Tb1 O19 N13 146.8(7)
O17 Tb1 O19 N13 -47.6(7)
O20 Tb1 O19 N13 -3.1(6)
O8 Tb1 O19 N13 -143.5(6)
O4 Tb1 O19 N13 82.7(7)
O18 Tb1 O19 N13 -83.8(7)
O6 Tb1 O19 N13 28.2(7)
C73 Tb1 O19 N13 -67.0(7)
O2 Tb1 O19 N13 -158.2(7)
O21 N13 O20 Tb1 178.1(11)
O19 N13 O20 Tb1 -5.3(11)
O5 Tb1 O20 N13 -136.1(6)
O1 Tb1 O20 N13 -37.3(8)
O17 Tb1 O20 N13 142.3(7)
O8 Tb1 O20 N13 116.6(7)
O4 Tb1 O20 N13 -77.0(7)
O18 Tb1 O20 N13 86.7(7)
O19 Tb1 O20 N13 3.1(6)
O6 Tb1 O20 N13 -148.0(7)
C73 Tb1 O20 N13 114.4(7)
O2 Tb1 O20 N13 28.1(7)
O24 N14 O22 Tb2 167.3(11)
O23 N14 O22 Tb2 -8.7(11)
O13 Tb2 O22 N14 -37.3(8)
O9 Tb2 O22 N14 -139.6(6)
O26 Tb2 O22 N14 86.6(7)
O25 Tb2 O22 N14 142.1(7)
O12 Tb2 O22 N14 119.5(7)
O16 Tb2 O22 N14 -74.4(6)
O23 Tb2 O22 N14 4.8(6)
O10 Tb2 O22 N14 -145.4(7)
C75 Tb2 O22 N14 114.6(7)
O14 Tb2 O22 N14 28.5(7)
O24 N14 O23 Tb2 -167.5(10)
O22 N14 O23 Tb2 8.5(11)
O13 Tb2 O23 N14 144.1(7)
O9 Tb2 O23 N14 93.3(8)
O26 Tb2 O23 N14 -87.1(7)
O25 Tb2 O23 N14 -51.6(7)
O12 Tb2 O23 N14 -145.9(6)
O16 Tb2 O23 N14 80.8(7)
O22 Tb2 O23 N14 -4.8(6)
O10 Tb2 O23 N14 25.7(7)
C75 Tb2 O23 N14 -69.9(7)
O14 Tb2 O23 N14 -161.0(7)
O13 Tb2 O25 C75 98.8(8)
O9 Tb2 O25 C75 151.9(7)
O26 Tb2 O25 C75 -0.1(6)
O12 Tb2 O25 C75 88.4(7)
O16 Tb2 O25 C75 -135.1(6)
O22 Tb2 O25 C75 -80.3(7)
O23 Tb2 O25 C75 -44.0(7)
O10 Tb2 O25 C75 -152.1(7)
N14 Tb2 O25 C75 -64.3(7)
O14 Tb2 O25 C75 30.1(7)
O13 Tb2 O26 C75 -147.0(6)
O9 Tb2 O26 C75 -40.9(8)
O25 Tb2 O26 C75 0.1(6)
O12 Tb2 O26 C75 -79.3(7)
O16 Tb2 O26 C75 118.6(7)
O22 Tb2 O26 C75 84.8(7)
O23 Tb2 O26 C75 139.3(7)
O10 Tb2 O26 C75 29.6(7)
N14 Tb2 O26 C75 112.2(7)
O14 Tb2 O26 C75 -151.2(7)
O1 Cu1 O27 C77 71.2(10)
N3 Cu1 O27 C77 -120.7(10)
N1 Cu1 O27 C77 -25.4(10)
O4 Cu1 O27 C77 154.8(9)
Tb1 Cu1 O27 C77 112.5(9)
O3 Cu2 O28 C78 1.6(12)
O11 Cu2 O28 C78 -176.4(12)
N8 Cu2 O28 C78 -96.1(12)
N2 Cu2 O28 C78 82.8(12)
O9 Cu3 O29 C79 79.4(8)
N9 Cu3 O29 C79 -111.8(8)
N7 Cu3 O29 C79 -16.4(8)
O12 Cu3 O29 C79 163.0(7)
Tb2 Cu3 O29 C79 121.4(7)
O13 Cu4 O30 C80 -70.7(9)
N12 Cu4 O30 C80 97.2(9)
N10 Cu4 O30 C80 -167.7(9)
O16 Cu4 O30 C80 12.1(9)
Tb2 Cu4 O30 C80 -29.8(9)
O33 N15 O31 Cu5 179.4(9)
O32 N15 O31 Cu5 -13.5(18)
O15 Cu5 O31 N15 73.9(11)
O7 Cu5 O31 N15 -106.3(11)
N5 Cu5 O31 N15 -24.0(11)
N11 Cu5 O31 N15 154.0(11)
O5 Cu6 O34 C81 89.7(13)
N6 Cu6 O34 C81 -100.4(13)
N4 Cu6 O34 C81 -4.8(13)
O8 Cu6 O34 C81 173.8(13)
Tb1 Cu6 O34 C81 129.4(13)
Cu1 O1 C2 C1 -15.4(14)
Tb1 O1 C2 C1 137.6(9)
Cu1 O1 C2 C3 166.8(7)
Tb1 O1 C2 C3 -40.2(12)
C6 C1 C2 O1 -177.4(9)
C7 C1 C2 O1 -0.6(16)
C6 C1 C2 C3 0.3(15)
C7 C1 C2 C3 177.1(9)
C18 O2 C3 C4 17.4(15)
Tb1 O2 C3 C4 -151.2(9)
C18 O2 C3 C2 -165.6(9)
Tb1 O2 C3 C2 25.9(10)
O1 C2 C3 C4 178.2(10)
C1 C2 C3 C4 0.3(16)
O1 C2 C3 O2 1.0(13)
C1 C2 C3 O2 -176.9(9)
O2 C3 C4 C5 177.0(10)
C2 C3 C4 C5 0.3(17)
C3 C4 C5 C6 -1.4(16)
C2 C1 C6 C5 -1.4(15)
C7 C1 C6 C5 -178.5(9)
C4 C5 C6 C1 2.0(16)
Cu2 O3 C7 N1 3.2(13)
Cu2 O3 C7 C1 -174.1(6)
N2 N1 C7 O3 0.6(14)
Cu1 N1 C7 O3 176.9(7)
N2 N1 C7 C1 177.7(8)
Cu1 N1 C7 C1 -6.0(14)
C6 C1 C7 O3 6.0(14)
C2 C1 C7 O3 -170.9(10)
C6 C1 C7 N1 -171.3(10)
C2 C1 C7 N1 11.8(15)
N1 N2 C8 C9 -3.0(18)
Cu2 N2 C8 C9 179.9(9)
C13 N3 C9 C10 4.6(16)
Cu1 N3 C9 C10 -170.3(8)
C13 N3 C9 C8 -177.7(10)
Cu1 N3 C9 C8 7.4(14)
N2 C8 C9 N3 -2.1(18)
N2 C8 C9 C10 175.6(11)
N3 C9 C10 C11 -3.2(17)
C8 C9 C10 C11 179.2(11)
C9 C10 C11 C12 -0.5(17)
C10 C11 C12 C13 2.6(17)
C10 C11 C12 C14 179.2(12)
C9 N3 C13 C12 -2.4(16)
Cu1 N3 C13 C12 173.3(8)
C9 N3 C13 C15 179.0(10)
Cu1 N3 C13 C15 -5.4(12)
C11 C12 C13 N3 -1.2(16)
C14 C12 C13 N3 -178.2(10)
C11 C12 C13 C15 177.4(10)
C14 C12 C13 C15 0.4(16)
C13 C12 C14 C16 0.5(18)
C11 C12 C14 C16 -176.1(12)
Cu1 O4 C15 C17 -170.8(11)
Tb1 O4 C15 C17 55.0(18)
Cu1 O4 C15 C13 8.6(12)
Tb1 O4 C15 C13 -125.6(10)
N3 C13 C15 C17 177.1(11)
C12 C13 C15 C17 -1.5(17)
N3 C13 C15 O4 -2.3(15)
C12 C13 C15 O4 179.0(10)
C12 C14 C16 C17 0(2)
O4 C15 C17 C16 -178.9(11)
C13 C15 C17 C16 1.7(18)
C14 C16 C17 C15 -1(2)
Cu6 O5 C20 C21 147.3(8)
Tb1 O5 C20 C21 -20.2(14)
Cu6 O5 C20 C19 -31.2(14)
Tb1 O5 C20 C19 161.3(8)
C24 C19 C20 O5 -176.5(10)
C25 C19 C20 O5 7.1(17)
C24 C19 C20 C21 5.0(15)
C25 C19 C20 C21 -171.4(10)
C36 O6 C21 C22 19.1(16)
Tb1 O6 C21 C22 -161.1(10)
C36 O6 C21 C20 -163.7(9)
Tb1 O6 C21 C20 16.1(11)
O5 C20 C21 C22 176.5(10)
C19 C20 C21 C22 -4.8(16)
O5 C20 C21 O6 -0.9(14)
C19 C20 C21 O6 177.8(9)
O6 C21 C22 C23 177.7(10)
C20 C21 C22 C23 0.7(18)
C21 C22 C23 C24 3.2(19)
C22 C23 C24 C19 -2.9(19)
C20 C19 C24 C23 -1.2(17)
C25 C19 C24 C23 175.4(11)
Cu5 O7 C25 N4 7.2(13)
Cu5 O7 C25 C19 -170.7(7)
N5 N4 C25 O7 -2.0(14)
Cu6 N4 C25 O7 -176.1(8)
N5 N4 C25 C19 175.9(9)
Cu6 N4 C25 C19 1.8(14)
C24 C19 C25 O7 10.1(15)
C20 C19 C25 O7 -173.5(10)
C24 C19 C25 N4 -167.9(10)
C20 C19 C25 N4 8.6(16)
N4 N5 C26 C27 -1.4(19)
Cu5 N5 C26 C27 -172.2(9)
C31 N6 C27 C28 0.4(16)
Cu6 N6 C27 C28 -177.4(8)
C31 N6 C27 C26 177.6(9)
Cu6 N6 C27 C26 -0.1(14)
N5 C26 C27 N6 2.4(19)
N5 C26 C27 C28 179.7(12)
N6 C27 C28 C29 3.1(16)
C26 C27 C28 C29 -174.1(10)
C27 C28 C29 C30 -3.1(17)
C28 C29 C30 C32 -179.3(11)
C28 C29 C30 C31 -0.2(16)
C27 N6 C31 C30 -4.0(15)
Cu6 N6 C31 C30 174.1(8)
C27 N6 C31 C33 179.0(9)
Cu6 N6 C31 C33 -3.0(11)
C29 C30 C31 N6 3.9(15)
C32 C30 C31 N6 -177.0(9)
C29 C30 C31 C33 -179.3(10)
C32 C30 C31 C33 -0.1(15)
C29 C30 C32 C34 178.8(12)
C31 C30 C32 C34 -0.3(17)
Cu6 O8 C33 C35 -171.6(9)
Tb1 O8 C33 C35 43.7(17)
Cu6 O8 C33 C31 8.6(11)
Tb1 O8 C33 C31 -136.1(9)
N6 C31 C33 O8 -4.1(14)
C30 C31 C33 O8 178.9(9)
N6 C31 C33 C35 176.1(9)
C30 C31 C33 C35 -0.9(15)
C30 C32 C34 C35 1.8(19)
O8 C33 C35 C34 -177.5(10)
C31 C33 C35 C34 2.3(16)
C32 C34 C35 C33 -2.8(19)
Cu3 O9 C38 C37 -17.3(15)
Tb2 O9 C38 C37 147.3(8)
Cu3 O9 C38 C39 163.0(7)
Tb2 O9 C38 C39 -32.5(13)
C42 C37 C38 O9 -177.0(10)
C43 C37 C38 O9 3.1(17)
C42 C37 C38 C39 2.7(16)
C43 C37 C38 C39 -177.1(10)
C54 O10 C39 C40 20.3(15)
Tb2 O10 C39 C40 -151.9(9)
C54 O10 C39 C38 -164.6(9)
Tb2 O10 C39 C38 23.3(10)
O9 C38 C39 C40 175.8(10)
C37 C38 C39 C40 -3.9(16)
O9 C38 C39 O10 0.3(13)
C37 C38 C39 O10 -179.4(9)
O10 C39 C40 C41 177.0(10)
C38 C39 C40 C41 2.1(16)
C39 C40 C41 C42 0.9(17)
C40 C41 C42 C37 -2.1(18)
C38 C37 C42 C41 0.3(17)
C43 C37 C42 C41 -179.9(10)
Cu2 O11 C43 N7 9.0(13)
Cu2 O11 C43 C37 -169.7(7)
N8 N7 C43 O11 -2.2(13)
Cu3 N7 C43 O11 -176.4(7)
N8 N7 C43 C37 176.4(8)
Cu3 N7 C43 C37 2.3(14)
C38 C37 C43 O11 -176.8(10)
C42 C37 C43 O11 3.3(15)
C38 C37 C43 N7 4.5(16)
C42 C37 C43 N7 -175.3(10)
N7 N8 C44 C45 2.7(18)
Cu2 N8 C44 C45 -175.6(9)
C49 N9 C45 C46 -1.1(15)
Cu3 N9 C45 C46 -179.4(8)
C49 N9 C45 C44 176.9(10)
Cu3 N9 C45 C44 -1.4(14)
N8 C44 C45 N9 3.2(18)
N8 C44 C45 C46 -178.8(11)
N9 C45 C46 C47 1.5(16)
C44 C45 C46 C47 -176.5(10)
C45 C46 C47 C48 -0.2(18)
C46 C47 C48 C50 178.7(12)
C46 C47 C48 C49 -1.5(17)
C45 N9 C49 C48 -0.6(16)
Cu3 N9 C49 C48 177.8(8)
C45 N9 C49 C51 176.7(9)
Cu3 N9 C49 C51 -4.8(12)
C50 C48 C49 N9 -178.2(11)
C47 C48 C49 N9 1.9(16)
C50 C48 C49 C51 4.5(17)
C47 C48 C49 C51 -175.4(10)
C49 C48 C50 C52 -1.3(18)
C47 C48 C50 C52 178.6(11)
Cu3 O12 C51 C53 -172.7(9)
Tb2 O12 C51 C53 51.1(17)
Cu3 O12 C51 C49 6.1(11)
Tb2 O12 C51 C49 -130.1(9)
N9 C49 C51 C53 177.8(10)
C48 C49 C51 C53 -4.8(16)
N9 C49 C51 O12 -1.1(14)
C48 C49 C51 O12 176.3(9)
C48 C50 C52 C53 -1.7(18)
O12 C51 C53 C52 -179.4(10)
C49 C51 C53 C52 1.8(16)
C50 C52 C53 C51 1.4(18)
Cu4 O13 C56 C57 157.3(8)
Tb2 O13 C56 C57 -36.6(13)
Cu4 O13 C56 C55 -25.3(13)
Tb2 O13 C56 C55 140.8(8)
C61 C55 C56 O13 4.7(17)
C60 C55 C56 O13 -175.4(9)
C61 C55 C56 C57 -178.0(10)
C60 C55 C56 C57 1.9(15)
C72 O14 C57 C58 15.1(15)
Tb2 O14 C57 C58 -153.0(9)
C72 O14 C57 C56 -167.0(10)
Tb2 O14 C57 C56 24.9(10)
O13 C56 C57 C58 177.2(9)
C55 C56 C57 C58 -0.2(17)
O13 C56 C57 O14 -0.7(13)
C55 C56 C57 O14 -178.2(9)
O14 C57 C58 C59 176.0(10)
C56 C57 C58 C59 -1.7(16)
C57 C58 C59 C60 2.0(16)
C58 C59 C60 C55 -0.4(16)
C56 C55 C60 C59 -1.6(15)
C61 C55 C60 C59 178.3(10)
Cu5 O15 C61 N10 11.5(12)
Cu5 O15 C61 C55 -171.2(8)
N11 N10 C61 O15 -4.3(13)
Cu4 N10 C61 O15 168.0(7)
N11 N10 C61 C55 178.5(9)
Cu4 N10 C61 C55 -9.2(14)
C56 C55 C61 O15 -163.7(10)
C60 C55 C61 O15 16.4(15)
C56 C55 C61 N10 13.5(17)
C60 C55 C61 N10 -166.4(9)
N10 N11 C62 C63 -3.5(17)
Cu5 N11 C62 C63 178.8(8)
C67 N12 C63 C64 0.9(15)
Cu4 N12 C63 C64 -175.7(7)
C67 N12 C63 C62 -176.5(9)
Cu4 N12 C63 C62 6.9(14)
N11 C62 C63 N12 -2.9(17)
N11 C62 C63 C64 179.7(11)
N12 C63 C64 C65 0.9(16)
C62 C63 C64 C65 178.3(9)
C63 C64 C65 C66 -2.0(16)
C64 C65 C66 C68 -178.5(11)
C64 C65 C66 C67 1.3(16)
C63 N12 C67 C66 -1.6(15)
Cu4 N12 C67 C66 175.5(8)
C63 N12 C67 C69 176.1(9)
Cu4 N12 C67 C69 -6.9(11)
C65 C66 C67 N12 0.4(16)
C68 C66 C67 N12 -179.7(10)
C65 C66 C67 C69 -177.0(10)
C68 C66 C67 C69 2.9(17)
C65 C66 C68 C70 179.4(12)
C67 C66 C68 C70 -0.4(17)
Cu4 O16 C69 C71 -171.2(9)
Tb2 O16 C69 C71 48.4(17)
Cu4 O16 C69 C67 9.3(11)
Tb2 O16 C69 C67 -131.1(9)
N12 C67 C69 O16 -1.8(14)
C66 C67 C69 O16 175.8(10)
N12 C67 C69 C71 178.6(9)
C66 C67 C69 C71 -3.8(16)
C66 C68 C70 C71 -0.8(19)
O16 C69 C71 C70 -177.1(11)
C67 C69 C71 C70 2.4(16)
C68 C70 C71 C69 -0.3(19)
Tb1 O18 C73 O17 -2.6(13)
Tb1 O18 C73 C74 175.7(12)
Tb1 O17 C73 O18 2.7(14)
Tb1 O17 C73 C74 -175.7(11)
O5 Tb1 C73 O18 147.1(7)
O1 Tb1 C73 O18 51.7(11)
O17 Tb1 C73 O18 -177.4(13)
O20 Tb1 C73 O18 -87.2(8)
O8 Tb1 C73 O18 94.0(8)
O4 Tb1 C73 O18 -109.1(9)
O19 Tb1 C73 O18 -38.7(8)
O6 Tb1 C73 O18 -157.2(7)
N13 Tb1 C73 O18 -63.4(8)
O2 Tb1 C73 O18 27.4(8)
O5 Tb1 C73 O17 -35.5(8)
O1 Tb1 C73 O17 -130.9(7)
O20 Tb1 C73 O17 90.3(7)
O8 Tb1 C73 O17 -88.6(7)
O4 Tb1 C73 O17 68.4(11)
O18 Tb1 C73 O17 177.4(13)
O19 Tb1 C73 O17 138.7(7)
O6 Tb1 C73 O17 20.2(7)
N13 Tb1 C73 O17 114.0(8)
O2 Tb1 C73 O17 -155.1(7)
O5 Tb1 C73 C74 41(18)
O1 Tb1 C73 C74 -54(18)
O17 Tb1 C73 C74 77(18)
O20 Tb1 C73 C74 167(18)
O8 Tb1 C73 C74 -12(18)
O4 Tb1 C73 C74 145(17)
O18 Tb1 C73 C74 -106(18)
O19 Tb1 C73 C74 -145(18)
O6 Tb1 C73 C74 97(18)
N13 Tb1 C73 C74 -169(18)
O2 Tb1 C73 C74 -79(18)
Tb2 O25 C75 O26 0.2(11)
Tb2 O25 C75 C76 -177.6(13)
Tb2 O26 C75 O25 -0.2(11)
Tb2 O26 C75 C76 177.7(12)
O13 Tb2 C75 O25 -127.9(7)
O9 Tb2 C75 O25 -30.6(7)
O26 Tb2 C75 O25 179.8(11)
O12 Tb2 C75 O25 -84.9(6)
O16 Tb2 C75 O25 75.5(9)
O22 Tb2 C75 O25 92.5(7)
O23 Tb2 C75 O25 140.9(6)
O10 Tb2 C75 O25 26.0(7)
N14 Tb2 C75 O25 116.4(7)
O14 Tb2 C75 O25 -153.4(6)
O13 Tb2 C75 O26 52.3(9)
O9 Tb2 C75 O26 149.6(6)
O25 Tb2 C75 O26 -179.8(11)
O12 Tb2 C75 O26 95.2(7)
O16 Tb2 C75 O26 -104.3(8)
O22 Tb2 C75 O26 -87.3(7)
O23 Tb2 C75 O26 -39.0(7)
O10 Tb2 C75 O26 -153.9(6)
N14 Tb2 C75 O26 -63.5(7)
O14 Tb2 C75 O26 26.8(7)
O13 Tb2 C75 C76 7(23)
O9 Tb2 C75 C76 105(22)
O26 Tb2 C75 C76 -45(22)
O25 Tb2 C75 C76 135(23)
O12 Tb2 C75 C76 50(22)
O16 Tb2 C75 C76 -149(22)
O22 Tb2 C75 C76 -132(23)
O23 Tb2 C75 C76 -84(22)
O10 Tb2 C75 C76 161(22)
N14 Tb2 C75 C76 -108(22)
O14 Tb2 C75 C76 -18(22)
